data_7126720
loop_
_publ_author_name
'Mulholland, Katie D.'
'Yoon, Sangbin'
'Rennie, Christopher C.'
'Sitch, Eleanor K.'
'McKay, Alasdair I.'
'Edkins, Katharina'
'Edkins, Robert M.'

_publ_section_title
;
 Iridium-catalysed 3,5-bis-borylation of phthalonitrile enables access to
 a family of C<sub>4h</sub> octaarylphthalocyanines.
;
_journal_issue 60
_journal_name_full 'Chemical communications (Cambridge, England)'
_journal_page_first 8452
_journal_page_last 8455
_journal_paper_doi 10.1039/d0cc03161e
_journal_volume 56
_journal_year 2020
_chemical_formula_moiety 'C144 H176 N8 Zn, C144 H178 N8 O Zn'
_chemical_formula_sum 'C288 H354 N16 O Zn2'
_chemical_formula_weight 4186.59
_space_group_crystal_system triclinic
_space_group_IT_number 2
_space_group_name_Hall '-P 1'
_space_group_name_H-M_alt 'P -1'
_atom_sites_solution_hydrogens mixed
_audit_creation_date 2020-06-17
_audit_creation_method
;
Olex2 1.3-dev
(compiled 2020.05.13 svn.r35546bd3 for OlexSys, GUI svn.r5830)
;
_audit_update_record
;
2020-06-17 deposited with the CCDC.	2020-06-18 downloaded from the CCDC.
;
_cell_angle_alpha 99.467(3)
_cell_angle_beta 111.596(2)
_cell_angle_gamma 95.906(2)
_cell_formula_units_Z 1
_cell_length_a 19.5182(8)
_cell_length_b 19.5876(9)
_cell_length_c 22.5521(9)
_cell_measurement_reflns_used 4660
_cell_measurement_temperature 120
_cell_measurement_theta_max 48.89
_cell_measurement_theta_min 2.32
_cell_volume 7781.0(6)
_computing_cell_refinement 'SAINT v8.37A (Bruker, 2015)'
_computing_data_collection 'Bruker APEXII (Bruker, 2015)'
_computing_data_reduction 'SAINT v8.37A (Bruker, 2015)'
_computing_molecular_graphics 'Olex2 1.3-dev (Dolomanov et al., 2009)'
_computing_publication_material 'Olex2 1.3-dev (Dolomanov et al., 2009)'
_computing_structure_refinement 'SHELXL 2018/3 (Sheldrick, 2015)'
_computing_structure_solution 'XT  (Sheldrick, 2015)'
_diffrn_ambient_temperature 120.0
_diffrn_measured_fraction_theta_full 0.987
_diffrn_measured_fraction_theta_max 0.961
_diffrn_measurement_device_type 'Bruker APEX-II CCD'
_diffrn_measurement_method '\f and \w scans'
_diffrn_radiation_type CuK\a
_diffrn_radiation_wavelength 1.54178
_diffrn_reflns_av_R_equivalents 0.2699
_diffrn_reflns_av_unetI/netI 0.2307
_diffrn_reflns_Laue_measured_fraction_full 0.987
_diffrn_reflns_Laue_measured_fraction_max 0.961
_diffrn_reflns_limit_h_max 20
_diffrn_reflns_limit_h_min -23
_diffrn_reflns_limit_k_max 24
_diffrn_reflns_limit_k_min -24
_diffrn_reflns_limit_l_max 28
_diffrn_reflns_limit_l_min -28
_diffrn_reflns_number 101564
_diffrn_reflns_point_group_measured_fraction_full 0.987
_diffrn_reflns_point_group_measured_fraction_max 0.961
_diffrn_reflns_theta_full 67.679
_diffrn_reflns_theta_max 76.104
_diffrn_reflns_theta_min 2.159
_exptl_absorpt_coefficient_mu 0.537
_exptl_absorpt_correction_T_max 0.9825
_exptl_absorpt_correction_T_min 0.8168
_exptl_absorpt_correction_type numerical
_exptl_absorpt_process_details
;
SADABS-2014/5 (Bruker,2014/5) was used for absorption correction.
wR2(int) was 0.0816 before and 0.0646 after correction.
The Ratio of minimum to maximum transmission is 0.8313.
The \l/2 correction factor is Not present.
;
_exptl_crystal_colour 'clear dark green'
_exptl_crystal_colour_lustre clear
_exptl_crystal_colour_modifier dark
_exptl_crystal_colour_primary green
_exptl_crystal_density_diffrn 0.893
_exptl_crystal_description plate
_exptl_crystal_F_000 2262
_exptl_crystal_recrystallization_method 'Crystallised by slow evaporation from acetone'
_exptl_crystal_size_max 0.241
_exptl_crystal_size_mid 0.221
_exptl_crystal_size_min 0.144
_refine_diff_density_max 0.645
_refine_diff_density_min -0.362
_refine_diff_density_rms 0.073
_refine_ls_extinction_coef 0.00074(11)
_refine_ls_extinction_expression Fc^*^=kFc[1+0.001xFc^2^\l^3^/sin(2\q)]^-1/4^
_refine_ls_extinction_method 'SHELXL-2018/3 (Sheldrick 2018)'
_refine_ls_goodness_of_fit_ref 0.993
_refine_ls_hydrogen_treatment constr
_refine_ls_matrix_type full
_refine_ls_number_parameters 1438
_refine_ls_number_reflns 31289
_refine_ls_number_restraints 1354
_refine_ls_restrained_S_all 0.984
_refine_ls_R_factor_all 0.2863
_refine_ls_R_factor_gt 0.1402
_refine_ls_shift/su_max 0.001
_refine_ls_shift/su_mean 0.000
_refine_ls_structure_factor_coef Fsqd
_refine_ls_weighting_details 'w=1/[\s^2^(Fo^2^)+(0.1842P)^2^] where P=(Fo^2^+2Fc^2^)/3'
_refine_ls_weighting_scheme calc
_refine_ls_wR_factor_gt 0.3666
_refine_ls_wR_factor_ref 0.4498
_reflns_Friedel_coverage 0.000
_reflns_number_gt 8419
_reflns_number_total 31289
_reflns_threshold_expression 'I > 2\s(I)'
_cod_data_source_file d0cc03161e2.cif
_cod_data_source_block ke070
_cod_depositor_comments 'Adding full bibliography for 7126716--7126723.cif.'
_cod_database_code 7126720
_shelx_shelxl_version_number 2018/3
_shelx_space_group_comment
;
The symmetry employed for this shelxl refinement is uniquely defined
by the following loop, which should always be used as a source of
symmetry information in preference to the above space-group names.
They are only intended as comments.
;
_shelx_estimated_absorpt_t_max 0.927
_shelx_estimated_absorpt_t_min 0.882
_olex2_refinement_description
;
1. Fixed Uiso
 At 1.2 times of:
  All C(H) groups
 At 1.5 times of:
  All C(H,H,H) groups, All O(H,H) groups
2. Uiso/Uaniso restraints and constraints
Uanis(C03Y) \\sim Ueq: with sigma of 0.1 and sigma for terminal atoms of 0.2
Uanis(C1AA) \\sim Ueq, Uanis(C0AA) \\sim Ueq, Uanis(C2AA) \\sim Ueq: with sigma
of 0.01 and sigma for terminal atoms of 0.02
3. Rigid body (RIGU) restrains
 All non-hydrogen atoms
 with sigma for 1-2 distances of 0.001 and sigma for 1-3 distances of 0.001
4. Others
 Fixed Sof: Zn02(0.5) O046(0.5) H04D(0.5) H04E(0.5)
5.a Riding coordinates:
 C045(H04S,H04R,H04T), C3(H3A,H3B,H3C), C1AA(H1AA,H1AB,H1AC), C2AA(H2AA,H2AB,
 H2AC), C9(H9A,H9B,H9C)
5.b Rotating group:
 O046(H04D,H04E)
5.c Aromatic/amide H refined with riding coordinates:
 C00D(H00D), C00H(H00H), C00I(H00I), C00L(H00L), C00N(H00N), C00P(H00P),
 C00S(H00S), C00V(H00V), C00X(H00X), C00Y(H00Y), C010(H010), C017(H017),
 C01C(H01C), C01G(H01G), C01H(H01H), C01I(H01I), C01J(H01J), C01L(H01L),
 C01O(H01O), C01P(H01P), C01T(H01T), C01Y(H01Y), C023(H023), C026(H026),
 C027(H027), C029(H029), C02D(H02T), C02G(H02G), C02H(H02H), C02J(H02J),
 C02Q(H02Q), C02X(H02X)
5.d Idealised Me refined as rotating group:
 C022(H02P,H02R,H02S), C02F(H02A,H02B,H02C), C02K(H02D,H02E,H02F), C02L(H02U,
 H02V,H02W), C02U(H02Y,H,HA), C02W(H02I,H02K,H02L), C02Z(H02M,H02N,H02O),
 C032(H1,HB,HC), C034(H03A,H03B,H03C), C035(H2,HD,HE), C036(H03D,H03E,H03F),
 C037(H3,HF,HG), C038(H4,HH,HI), C039(H03G,H03H,H03I), C03A(H03J,H03K,H03L),
 C03B(H03M,H03N,H03O), C03C(H5,HJ,HK), C03D(H6,HL,HM), C03F(H7,HN,HO), C03G(H8,
 HP,HQ), C03J(H03P,H03Q,H03R), C03K(H03S,H03T,H03U), C03L(H9,HR,HS), C03M(H03V,
 H03W,H03X), C03O(H10,HT,HU), C03P(H11,HV,HW), C03Q(H03Y,HX,HY), C03T(H12,HZ,
 H16), C03U(H13,H17,H18), C03W(H03Z,H19,H20), C03X(H14,H21,H22), C03Y(H15,H23,
 H24), C03Z(H03,H25,H26), C040(H04I,H04J,H04K), C041(H04A,H04B,H04C), C042(H04L,
 H04M,H04N), C044(H04O,H04P,H04Q), C048(H04F,H04G,H04H), C049(H04U,H04V,H04W),
 C04A(H04X,H04Y,H27), C1(H1A,H1B,H1C), C2(H2A,H2B,H2C), C0AA(H0AA,H0AB,H0AC)
;
_smtbx_masks_void_probe_radius 1.2
_smtbx_masks_void_truncation_radius 1.2
_olex2_submission_special_instructions 'No special instructions were received'

loop_
_space_group_symop_operation_xyz
'x, y, z'
'-x, -y, -z'

loop_
_atom_site_label
_atom_site_type_symbol
_atom_site_fract_x
_atom_site_fract_y
_atom_site_fract_z
_atom_site_U_iso_or_equiv
_atom_site_adp_type
_atom_site_occupancy
_atom_site_site_symmetry_order
_atom_site_calc_flag
_atom_site_refinement_flags_posn
_atom_site_refinement_flags_adp
_atom_site_refinement_flags_occupancy
_atom_site_disorder_assembly
_atom_site_disorder_group
Zn01 Zn 0.500000 0.000000 0.500000 0.1823(18) Uani 1 2 d S . P . .
Zn02 Zn 0.51511(15) 0.52409(14) 0.50008(14) 0.0712(8) Uani 0.5 1 d . . P . .
N003 N 0.4798(4) -0.0151(4) 0.3426(3) 0.0637(18) Uani 1 1 d . . . . .
N004 N 0.3478(4) 0.0773(4) 0.4713(3) 0.0609(17) Uani 1 1 d . . . . .
N005 N 0.4284(4) 0.0257(4) 0.4219(3) 0.069(2) Uani 1 1 d . . . . .
N006 N 0.6537(4) 0.4229(4) 0.5347(3) 0.0695(19) Uani 1 1 d . . . . .
N008 N 0.4453(4) 0.0377(4) 0.5541(3) 0.0641(18) Uani 1 1 d . . . . .
N009 N 0.4187(4) 0.5111(4) 0.4188(3) 0.077(2) Uani 1 1 d . . . . .
N00A N 0.4618(4) 0.4512(4) 0.3381(3) 0.079(2) Uani 1 1 d . . . . .
N00B N 0.5498(4) 0.4503(4) 0.4471(3) 0.080(2) Uani 1 1 d . . . . .
C00C C 0.4831(5) 0.0415(5) 0.1731(4) 0.0604(17) Uani 1 1 d . . . . .
C00D C 0.3335(5) -0.0040(4) 0.1426(4) 0.0578(18) Uani 1 1 d . . . . .
H00D H 0.282188 -0.020307 0.132739 0.069 Uiso 1 1 calc R U . . .
C00E C 0.3791(5) 0.0301(5) 0.2059(4) 0.0598(18) Uani 1 1 d . . . . .
C00F C 0.4114(4) 0.0716(4) 0.6393(4) 0.0553(17) Uani 1 1 d . . . . .
C00G C 0.2484(4) 0.1136(5) 0.2728(4) 0.0617(18) Uani 1 1 d . . . . .
C00H C 0.7489(4) 0.2140(4) 0.3915(4) 0.0597(17) Uani 1 1 d . . . . .
H00H H 0.727721 0.214096 0.423304 0.072 Uiso 1 1 calc R U . . .
C00I C 0.4358(5) 0.0091(5) 0.1111(4) 0.063(2) Uani 1 1 d . . . . .
H00I H 0.456245 0.003005 0.078761 0.075 Uiso 1 1 calc R U . . .
C00J C 0.2335(5) 0.1356(5) 0.5358(4) 0.0642(17) Uani 1 1 d . . . . .
C00K C 0.3692(5) 0.0468(5) 0.3197(4) 0.062(2) Uani 1 1 d . . . . .
C00L C 0.1276(5) 0.1265(5) 0.1813(4) 0.0632(18) Uani 1 1 d . . . . .
H00L H 0.126887 0.081796 0.156933 0.076 Uiso 1 1 calc R U . . .
C00M C 0.3706(5) 0.0587(5) 0.4235(4) 0.069(2) Uani 1 1 d . . . . .
C00N C 0.2847(4) 0.0837(5) 0.2323(4) 0.0624(19) Uani 1 1 d . . . . .
H00N H 0.265541 0.086975 0.187726 0.075 Uiso 1 1 calc R U . . .
C00O C 0.2512(5) 0.5697(5) 0.3138(4) 0.069(2) Uani 1 1 d . . . . .
C00P C 0.3248(5) 0.1710(5) 0.8877(4) 0.064(2) Uani 1 1 d . . . . .
H00P H 0.318004 0.183958 0.927405 0.077 Uiso 1 1 calc R U . . .
C00Q C 0.2631(5) 0.5231(5) 0.2093(4) 0.0670(19) Uani 1 1 d . . . . .
C00R C 0.7962(5) 0.1666(5) 0.3870(4) 0.074(2) Uani 1 1 d . . . . .
C00S C 0.1889(5) 0.2222(5) 0.2780(4) 0.0677(19) Uani 1 1 d . . . . .
H00S H 0.227940 0.241055 0.319691 0.081 Uiso 1 1 calc R U . . .
C00T C 0.1864(5) 0.1541(5) 0.2442(4) 0.0662(18) Uani 1 1 d . . . . .
C00U C 0.3496(5) 0.1191(5) 0.7072(4) 0.0625(19) Uani 1 1 d . . . . .
C00V C 0.2987(5) 0.1354(5) 0.6539(4) 0.068(2) Uani 1 1 d . . . . .
H00V H 0.260641 0.158507 0.660127 0.082 Uiso 1 1 calc R U . . .
C00W C 0.2976(5) 0.1211(5) 0.5904(4) 0.0637(19) Uani 1 1 d . . . . .
C00X C 0.2733(4) 0.1068(5) 0.3360(4) 0.064(2) Uani 1 1 d . . . . .
H00X H 0.250123 0.125491 0.363940 0.077 Uiso 1 1 calc R U . . .
C00Y C 0.4083(5) 0.0868(4) 0.7013(4) 0.061(2) Uani 1 1 d . . . . .
H00Y H 0.444818 0.075442 0.737990 0.073 Uiso 1 1 calc R U . . .
C00Z C 0.0723(5) 0.1639(5) 0.1559(4) 0.0681(18) Uani 1 1 d . . . . .
C010 C 0.2733(5) 0.1197(5) 0.7755(4) 0.0614(19) Uani 1 1 d . . . . .
H010 H 0.231471 0.095670 0.737123 0.074 Uiso 1 1 calc R U . . .
C011 C 0.4301(5) 0.0142(5) 0.3616(4) 0.064(2) Uani 1 1 d . . . . .
C012 C 0.3321(4) 0.0729(5) 0.3586(4) 0.0611(19) Uani 1 1 d . . . . .
C013 C 0.3959(5) 0.1884(5) 0.8879(4) 0.0618(18) Uani 1 1 d . . . . .
C014 C 0.3429(5) 0.1379(5) 0.7725(4) 0.0640(19) Uani 1 1 d . . . . .
C015 C 0.6778(5) 0.3070(4) 0.3583(4) 0.0607(16) Uani 1 1 d . . . . .
C016 C 0.7323(5) 0.2597(5) 0.3519(4) 0.0624(17) Uani 1 1 d . . . . .
C017 C 0.3939(5) 0.3708(5) 0.1218(4) 0.0644(18) Uani 1 1 d . . . . .
H017 H 0.354184 0.374584 0.083179 0.077 Uiso 1 1 calc R U . . .
C018 C 0.2652(5) 0.1366(5) 0.8339(4) 0.068(2) Uani 1 1 d . . . . .
C019 C 0.3579(5) 0.0883(5) 0.5837(4) 0.066(2) Uani 1 1 d . . . . .
C01A C 0.3445(5) 0.0512(5) 0.2534(4) 0.0617(19) Uani 1 1 d . . . . .
C01B C 0.5671(5) 0.3574(5) 0.2988(4) 0.0668(18) Uani 1 1 d . . . . .
C01C C 0.2280(5) 0.5584(5) 0.2456(4) 0.068(2) Uani 1 1 d . . . . .
H01C H 0.184893 0.576310 0.222378 0.082 Uiso 1 1 calc R U . . .
C01D C 0.5703(5) 0.3898(5) 0.3613(4) 0.071(2) Uani 1 1 d . . . . .
C01E C 0.3854(5) 0.3152(5) 0.1501(4) 0.0682(17) Uani 1 1 d . . . . .
C01F C 0.1282(5) 0.1014(5) 0.4329(4) 0.0646(16) Uani 1 1 d . . . . .
C01G C 0.6229(5) 0.3170(4) 0.2988(4) 0.0625(18) Uani 1 1 d . . . . .
H01G H 0.624174 0.295870 0.258224 0.075 Uiso 1 1 calc R U . . .
C01H C 0.4030(5) 0.1711(4) 0.8293(4) 0.0603(19) Uani 1 1 d . . . . .
H01H H 0.450780 0.182310 0.827785 0.072 Uiso 1 1 calc R U . . .
C01I C 0.2437(5) 0.5678(5) 0.1074(5) 0.079(2) Uani 1 1 d . . . . .
H01I H 0.277193 0.609798 0.134050 0.094 Uiso 1 1 calc R U . . .
C01J C 0.0938(5) 0.6532(5) 0.3800(4) 0.071(2) Uani 1 1 d . . . . .
H01J H 0.057432 0.671709 0.393403 0.086 Uiso 1 1 calc R U . . .
C01K C 0.8138(5) 0.2204(5) 0.3011(4) 0.072(2) Uani 1 1 d . . . . .
C01L C 0.4447(5) 0.3124(5) 0.2085(4) 0.0681(19) Uani 1 1 d . . . . .
H01L H 0.440412 0.274563 0.229137 0.082 Uiso 1 1 calc R U . . .
C01M C 0.3512(5) 0.5057(5) 0.3102(4) 0.068(2) Uani 1 1 d . . . . .
C01N C 0.6250(5) 0.3798(5) 0.4174(4) 0.068(2) Uani 1 1 d . . . . .
C01O C 0.3247(5) 0.4940(5) 0.2421(4) 0.070(2) Uani 1 1 d . . . . .
H01O H 0.348104 0.466820 0.218806 0.084 Uiso 1 1 calc R U . . .
C01P C 0.1091(5) 0.1676(5) 0.4468(5) 0.075(2) Uani 1 1 d . . . . .
H01P H 0.065797 0.178413 0.415560 0.090 Uiso 1 1 calc R U . . .
C01Q C 0.1488(5) 0.2165(5) 0.5021(5) 0.0738(19) Uani 1 1 d . . . . .
C01R C 0.5348(5) -0.0389(5) 0.3827(4) 0.065(2) Uani 1 1 d . . . . .
C01S C 0.4579(6) 0.4213(6) 0.1474(5) 0.077(2) Uani 1 1 d . . . . .
C01T C 0.1700(6) 0.6561(5) 0.3184(5) 0.082(3) Uani 1 1 d . . . . .
H01T H 0.186459 0.676805 0.289571 0.098 Uiso 1 1 calc R U . . .
C01U C 0.3808(5) 0.0659(5) 0.5302(4) 0.067(2) Uani 1 1 d . . . . .
C01V C 0.5097(5) 0.3638(5) 0.2367(4) 0.0710(18) Uani 1 1 d . . . . .
C01W C 0.3596(5) -0.0158(4) 0.0913(4) 0.0594(17) Uani 1 1 d . . . . .
C01X C 0.2003(5) 0.6031(5) 0.3416(4) 0.069(2) Uani 1 1 d . . . . .
C01Y C 0.4559(5) 0.0522(5) 0.2204(4) 0.064(2) Uani 1 1 d . . . . .
H01Y H 0.488707 0.074930 0.263789 0.077 Uiso 1 1 calc R U . . .
C01Z C 0.2307(5) 0.5147(5) 0.1366(4) 0.0676(18) Uani 1 1 d . . . . .
C020 C 0.3143(5) 0.5425(5) 0.3452(4) 0.068(2) Uani 1 1 d . . . . .
C021 C 0.1138(6) 0.6818(6) 0.3361(5) 0.089(3) Uani 1 1 d . . . . .
C022 C 0.6100(5) 0.0987(5) 0.2577(4) 0.077(2) Uani 1 1 d . . . . .
H02P H 0.585246 0.132136 0.276290 0.115 Uiso 1 1 calc R U . . .
H02R H 0.659914 0.122222 0.264436 0.115 Uiso 1 1 calc R U . . .
H02S H 0.614620 0.058950 0.279347 0.115 Uiso 1 1 calc R U . . .
C023 C 0.5139(5) 0.4168(5) 0.2039(4) 0.075(2) Uani 1 1 d . . . . .
H023 H 0.557867 0.451821 0.221639 0.090 Uiso 1 1 calc R U . . .
C024 C 0.5652(5) 0.0731(5) 0.1873(4) 0.0713(17) Uani 1 1 d . . . . .
C025 C 0.1244(5) 0.5981(5) 0.4062(4) 0.0686(19) Uani 1 1 d . . . . .
C026 C 0.1947(5) 0.0882(5) 0.4799(4) 0.0647(18) Uani 1 1 d . . . . .
H026 H 0.211818 0.045356 0.471540 0.078 Uiso 1 1 calc R U . . .
C027 C 0.0800(5) 0.2316(5) 0.1903(4) 0.072(2) Uani 1 1 d . . . . .
H027 H 0.044627 0.259409 0.170678 0.086 Uiso 1 1 calc R U . . .
C028 C 0.5226(5) 0.4353(5) 0.3816(4) 0.071(2) Uani 1 1 d . . . . .
C029 C 0.6792(5) 0.3391(5) 0.4171(4) 0.072(2) Uani 1 1 d . . . . .
H029 H 0.716060 0.333882 0.456861 0.087 Uiso 1 1 calc R U . . .
C02A C 0.6394(5) 0.4535(5) 0.5846(4) 0.077(3) Uani 1 1 d . . . . .
C02B C 0.6114(5) 0.4220(6) 0.4736(4) 0.078(3) Uani 1 1 d . . . . .
C02C C 0.0785(5) 0.0466(6) 0.3718(5) 0.083(2) Uani 1 1 d . . . . .
C02D C 0.2096(5) 0.2001(5) 0.5460(4) 0.0691(19) Uani 1 1 d . . . . .
H02T H 0.237618 0.233617 0.585710 0.083 Uiso 1 1 calc R U . . .
C02E C 0.1357(5) 0.2619(5) 0.2515(5) 0.0698(18) Uani 1 1 d . . . . .
C02F C 0.1028(5) 0.6255(5) 0.5111(4) 0.073(2) Uani 1 1 d . . . . .
H02A H 0.155838 0.642946 0.538879 0.109 Uiso 1 1 calc R U . . .
H02B H 0.077577 0.606069 0.536615 0.109 Uiso 1 1 calc R U . . .
H02C H 0.079417 0.664255 0.494771 0.109 Uiso 1 1 calc R U . . .
C02G C 0.7611(5) 0.2621(5) 0.3060(4) 0.069(2) Uani 1 1 d . . . . .
H02G H 0.745423 0.292483 0.276649 0.083 Uiso 1 1 calc R U . . .
C02H C 0.1779(5) 0.5736(5) 0.3856(4) 0.065(2) Uani 1 1 d . . . . .
H02H H 0.199967 0.535906 0.401692 0.078 Uiso 1 1 calc R U . . .
C02I C 0.3165(6) 0.2598(6) 0.1241(5) 0.082(2) Uani 1 1 d . . . . .
C02J C 0.1601(6) 0.5030(6) 0.0060(5) 0.087(3) Uani 1 1 d . . . . .
H02J H 0.136074 0.498712 -0.039822 0.104 Uiso 1 1 calc R U . . .
C02K C 0.1399(5) 0.5132(5) 0.4793(4) 0.078(2) Uani 1 1 d . . . . .
H02D H 0.134739 0.474124 0.443826 0.118 Uiso 1 1 calc R U . . .
H02E H 0.121371 0.495457 0.509814 0.118 Uiso 1 1 calc R U . . .
H02F H 0.192833 0.535067 0.502565 0.118 Uiso 1 1 calc R U . . .
C02L C 0.6040(4) 0.0198(5) 0.1603(4) 0.072(2) Uani 1 1 d . . . . .
H02U H 0.610502 -0.017851 0.184593 0.109 Uiso 1 1 calc R U . . .
H02V H 0.653153 0.043273 0.165008 0.109 Uiso 1 1 calc R U . . .
H02W H 0.573380 -0.000284 0.113987 0.109 Uiso 1 1 calc R U . . .
C02M C 0.4619(6) 0.2266(7) 0.9492(5) 0.091(2) Uani 1 1 d . . . . .
C02N C 0.2105(6) 0.5631(6) 0.0411(5) 0.081(2) Uani 1 1 d . . . . .
C02O C 0.0108(5) 0.1299(6) 0.0883(5) 0.082(2) Uani 1 1 d . . . . .
C02P C 0.3071(5) -0.0550(5) 0.0236(4) 0.0728(18) Uani 1 1 d . . . . .
C02Q C 0.1783(5) 0.4539(5) 0.0973(4) 0.075(2) Uani 1 1 d . . . . .
H02Q H 0.169201 0.416905 0.117381 0.090 Uiso 1 1 calc R U . . .
C02R C 0.1865(5) 0.1136(6) 0.8336(5) 0.082(2) Uani 1 1 d . . . . .
C02S C 0.8468(6) 0.2228(6) 0.2490(5) 0.088(2) Uani 1 1 d . . . . .
C02T C 0.8195(6) 0.1155(6) 0.4314(5) 0.083(2) Uani 1 1 d . . . . .
C02U C 0.2791(5) -0.1276(5) 0.0237(4) 0.084(2) Uani 1 1 d . . . . .
H02Y H 0.321206 -0.152680 0.037793 0.127 Uiso 1 1 calc R U . . .
H H 0.243817 -0.151563 -0.020390 0.127 Uiso 1 1 calc R U . . .
HA H 0.253584 -0.126901 0.053968 0.127 Uiso 1 1 calc R U . . .
C02V C 0.1404(5) 0.4460(5) 0.0319(4) 0.074(2) Uani 1 1 d . . . . .
C02W C 0.3329(6) 0.1853(5) 0.1133(5) 0.089(3) Uani 1 1 d . . . . .
H02I H 0.355579 0.172398 0.155605 0.134 Uiso 1 1 calc R U . . .
H02K H 0.367590 0.183239 0.091067 0.134 Uiso 1 1 calc R U . . .
H02L H 0.286140 0.152352 0.086348 0.134 Uiso 1 1 calc R U . . .
C02X C 0.8278(5) 0.1719(5) 0.3412(4) 0.078(2) Uani 1 1 d . . . . .
H02X H 0.860744 0.140651 0.337012 0.093 Uiso 1 1 calc R U . . .
C02Y C 0.0957(6) 0.5664(5) 0.4517(5) 0.0767(19) Uani 1 1 d . . . . .
C02Z C 0.2743(5) 0.2679(5) 0.1706(4) 0.082(2) Uani 1 1 d . . . . .
H02M H 0.226725 0.234715 0.150987 0.123 Uiso 1 1 calc R U . . .
H02N H 0.264597 0.316051 0.177499 0.123 Uiso 1 1 calc R U . . .
H02O H 0.305080 0.258057 0.212587 0.123 Uiso 1 1 calc R U . . .
C030 C 0.1419(6) 0.3370(6) 0.2833(6) 0.088(2) Uani 1 1 d . . . . .
C031 C 0.4150(6) 0.4876(6) 0.3572(5) 0.085(3) Uani 1 1 d . . . . .
C032 C -0.0512(5) 0.1740(6) 0.0663(5) 0.092(3) Uani 1 1 d . . . . .
H1 H -0.071596 0.183768 0.099993 0.138 Uiso 1 1 calc R U . . .
HB H -0.091285 0.147832 0.025259 0.138 Uiso 1 1 calc R U . . .
HC H -0.030272 0.218429 0.059800 0.138 Uiso 1 1 calc R U . . .
C034 C 0.2603(5) 0.2661(5) 0.0568(4) 0.089(3) Uani 1 1 d . . . . .
H03A H 0.286672 0.270643 0.027726 0.134 Uiso 1 1 calc R U . . .
H03B H 0.237471 0.307758 0.062168 0.134 Uiso 1 1 calc R U . . .
H03C H 0.221200 0.224017 0.037815 0.134 Uiso 1 1 calc R U . . .
C035 C 0.1832(5) 0.1354(6) 0.8991(4) 0.094(3) Uani 1 1 d . . . . .
H2 H 0.194469 0.186790 0.912722 0.141 Uiso 1 1 calc R U . . .
HD H 0.220052 0.115337 0.931044 0.141 Uiso 1 1 calc R U . . .
HE H 0.132944 0.118212 0.896334 0.141 Uiso 1 1 calc R U . . .
C036 C 0.8056(6) 0.0419(5) 0.3873(5) 0.097(3) Uani 1 1 d . . . . .
H03D H 0.751630 0.025877 0.362515 0.145 Uiso 1 1 calc R U . . .
H03E H 0.825771 0.008708 0.414450 0.145 Uiso 1 1 calc R U . . .
H03F H 0.830463 0.044533 0.356871 0.145 Uiso 1 1 calc R U . . .
C037 C 0.5667(5) 0.1350(5) 0.1535(5) 0.083(2) Uani 1 1 d . . . . .
H3 H 0.528000 0.122266 0.109003 0.125 Uiso 1 1 calc R U . . .
HF H 0.615932 0.145992 0.151715 0.125 Uiso 1 1 calc R U . . .
HG H 0.557046 0.176305 0.178239 0.125 Uiso 1 1 calc R U . . .
C038 C 0.1114(6) -0.0192(6) 0.3621(5) 0.096(3) Uani 1 1 d . . . . .
H4 H 0.074009 -0.054836 0.325701 0.144 Uiso 1 1 calc R U . . .
HH H 0.125914 -0.037482 0.402083 0.144 Uiso 1 1 calc R U . . .
HI H 0.155616 -0.007701 0.352311 0.144 Uiso 1 1 calc R U . . .
C039 C 0.0640(6) 0.3325(5) 0.0271(5) 0.103(3) Uani 1 1 d . . . . .
H03G H 0.108544 0.311445 0.045338 0.155 Uiso 1 1 calc R U . . .
H03H H 0.021211 0.295312 -0.000651 0.155 Uiso 1 1 calc R U . . .
H03I H 0.053198 0.358265 0.062792 0.155 Uiso 1 1 calc R U . . .
C03A C 0.0149(5) 0.5325(5) 0.4143(5) 0.088(3) Uani 1 1 d . . . . .
H03J H -0.013914 0.567440 0.395813 0.132 Uiso 1 1 calc R U . . .
H03K H -0.004878 0.514207 0.443856 0.132 Uiso 1 1 calc R U . . .
H03L H 0.010958 0.493777 0.378995 0.132 Uiso 1 1 calc R U . . .
C03B C 0.9019(6) 0.1362(6) 0.4779(5) 0.105(3) Uani 1 1 d . . . . .
H03M H 0.933178 0.137313 0.452483 0.158 Uiso 1 1 calc R U . . .
H03N H 0.915077 0.101643 0.505247 0.158 Uiso 1 1 calc R U . . .
H03O H 0.910253 0.182786 0.505726 0.158 Uiso 1 1 calc R U . . .
C03C C 0.3427(5) -0.0510(6) -0.0265(4) 0.090(3) Uani 1 1 d . . . . .
H5 H 0.359910 -0.001680 -0.024848 0.136 Uiso 1 1 calc R U . . .
HJ H 0.305546 -0.073145 -0.070479 0.136 Uiso 1 1 calc R U . . .
HK H 0.385396 -0.075768 -0.016262 0.136 Uiso 1 1 calc R U . . .
C03D C 0.2384(5) -0.0170(6) 0.0022(4) 0.085(2) Uani 1 1 d . . . . .
H6 H 0.214668 -0.016343 0.033693 0.127 Uiso 1 1 calc R U . . .
HL H 0.202283 -0.042210 -0.041207 0.127 Uiso 1 1 calc R U . . .
HM H 0.255169 0.031323 0.000678 0.127 Uiso 1 1 calc R U . . .
C03E C 0.0781(6) 0.3825(6) -0.0131(5) 0.093(2) Uani 1 1 d . . . . .
C03F C -0.0250(5) 0.0582(6) 0.0920(6) 0.103(3) Uani 1 1 d . . . . .
H7 H 0.011779 0.026716 0.099168 0.154 Uiso 1 1 calc R U . . .
HN H -0.068122 0.037785 0.050922 0.154 Uiso 1 1 calc R U . . .
HO H -0.041717 0.064126 0.128256 0.154 Uiso 1 1 calc R U . . .
C03G C 0.0638(6) 0.0749(6) 0.3099(4) 0.093(3) Uani 1 1 d . . . . .
H8 H 0.111096 0.086093 0.304715 0.139 Uiso 1 1 calc R U . . .
HP H 0.041932 0.117443 0.313308 0.139 Uiso 1 1 calc R U . . .
HQ H 0.028990 0.039157 0.271968 0.139 Uiso 1 1 calc R U . . .
C03I C 0.1234(7) 0.2855(7) 0.5187(5) 0.099(2) Uani 1 1 d . . . . .
C03J C 0.1061(6) 0.3451(6) -0.0644(5) 0.105(3) Uani 1 1 d . . . . .
H03P H 0.115649 0.378489 -0.089661 0.157 Uiso 1 1 calc R U . . .
H03Q H 0.067766 0.305067 -0.094003 0.157 Uiso 1 1 calc R U . . .
H03R H 0.152425 0.328494 -0.041807 0.157 Uiso 1 1 calc R U . . .
C03K C 0.0048(6) 0.4107(6) -0.0497(5) 0.111(3) Uani 1 1 d . . . . .
H03S H -0.005476 0.444504 -0.018240 0.166 Uiso 1 1 calc R U . . .
H03T H -0.037406 0.371273 -0.070712 0.166 Uiso 1 1 calc R U . . .
H03U H 0.011633 0.433854 -0.082999 0.166 Uiso 1 1 calc R U . . .
C03L C 0.1249(5) 0.1384(6) 0.7808(5) 0.103(3) Uani 1 1 d . . . . .
H9 H 0.075733 0.115419 0.776470 0.155 Uiso 1 1 calc R U . . .
HR H 0.130199 0.126108 0.739011 0.155 Uiso 1 1 calc R U . . .
HS H 0.129401 0.189522 0.793326 0.155 Uiso 1 1 calc R U . . .
C03M C 0.3999(6) 0.4794(6) 0.0505(5) 0.104(3) Uani 1 1 d . . . . .
H03V H 0.394597 0.435391 0.020131 0.157 Uiso 1 1 calc R U . . .
H03W H 0.409544 0.519350 0.031851 0.157 Uiso 1 1 calc R U . . .
H03X H 0.353658 0.480814 0.058064 0.157 Uiso 1 1 calc R U . . .
C03N C 0.2248(8) 0.6236(7) 0.0102(6) 0.117(3) Uani 1 1 d . . . . .
C03O C 0.0420(6) 0.1178(6) 0.0343(5) 0.100(3) Uani 1 1 d . . . . .
H10 H 0.063269 0.163233 0.029774 0.150 Uiso 1 1 calc R U . . .
HT H 0.001382 0.093584 -0.007240 0.150 Uiso 1 1 calc R U . . .
HU H 0.081014 0.088921 0.046130 0.150 Uiso 1 1 calc R U . . .
C03P C 0.0575(6) 0.3000(6) 0.4614(5) 0.103(3) Uani 1 1 d . . . . .
H11 H 0.070770 0.298178 0.423337 0.154 Uiso 1 1 calc R U . . .
HV H 0.046753 0.346655 0.474101 0.154 Uiso 1 1 calc R U . . .
HW H 0.013175 0.264253 0.450372 0.154 Uiso 1 1 calc R U . . .
C03Q C 0.5373(6) 0.4854(7) 0.0986(6) 0.119(4) Uani 1 1 d . . . . .
H03Y H 0.581292 0.488965 0.138929 0.178 Uiso 1 1 calc R U . . .
HX H 0.543396 0.526168 0.079796 0.178 Uiso 1 1 calc R U . . .
HY H 0.532172 0.442190 0.067286 0.178 Uiso 1 1 calc R U . . .
C03T C 0.0037(6) 0.0209(7) 0.3780(5) 0.113(4) Uani 1 1 d . . . . .
H12 H -0.028004 -0.015484 0.339269 0.170 Uiso 1 1 calc R U . . .
HZ H -0.022362 0.060612 0.381438 0.170 Uiso 1 1 calc R U . . .
H16 H 0.014446 0.001423 0.417135 0.170 Uiso 1 1 calc R U . . .
C03U C 0.1697(6) 0.0309(6) 0.8181(5) 0.106(3) Uani 1 1 d . . . . .
H13 H 0.212139 0.013628 0.847161 0.158 Uiso 1 1 calc R U . . .
H17 H 0.162013 0.012560 0.772554 0.158 Uiso 1 1 calc R U . . .
H18 H 0.124475 0.014896 0.824942 0.158 Uiso 1 1 calc R U . . .
C03W C 0.9149(6) 0.1884(7) 0.2612(5) 0.117(4) Uani 1 1 d . . . . .
H03Z H 0.931517 0.189082 0.225182 0.176 Uiso 1 1 calc R U . . .
H19 H 0.902385 0.139620 0.264011 0.176 Uiso 1 1 calc R U . . .
H20 H 0.955221 0.214161 0.302317 0.176 Uiso 1 1 calc R U . . .
C03X C 0.0993(7) 0.2856(6) 0.5742(5) 0.118(4) Uani 1 1 d . . . . .
H14 H 0.067169 0.240558 0.566938 0.177 Uiso 1 1 calc R U . . .
H21 H 0.071307 0.323920 0.577211 0.177 Uiso 1 1 calc R U . . .
H22 H 0.143452 0.292358 0.615033 0.177 Uiso 1 1 calc R U . . .
C03Y C 0.4481(6) 0.2428(8) 1.0097(5) 0.135(4) Uani 1 1 d . U . . .
H15 H 0.494535 0.267617 1.045966 0.202 Uiso 1 1 calc R U . . .
H23 H 0.430768 0.198910 1.019587 0.202 Uiso 1 1 calc R U . . .
H24 H 0.409695 0.272539 1.003703 0.202 Uiso 1 1 calc R U . . .
C03Z C 0.7689(7) 0.1107(6) 0.4713(6) 0.121(4) Uani 1 1 d . . . . .
H03 H 0.782914 0.153521 0.505574 0.181 Uiso 1 1 calc R U . . .
H25 H 0.775910 0.069772 0.491362 0.181 Uiso 1 1 calc R U . . .
H26 H 0.716280 0.105663 0.441975 0.181 Uiso 1 1 calc R U . . .
C040 C 0.1887(7) 0.3465(6) 0.5338(6) 0.121(4) Uani 1 1 d . . . . .
H04I H 0.228146 0.347931 0.576464 0.181 Uiso 1 1 calc R U . . .
H04J H 0.170225 0.391210 0.534661 0.181 Uiso 1 1 calc R U . . .
H04K H 0.209000 0.339068 0.499945 0.181 Uiso 1 1 calc R U . . .
C041 C 0.8779(7) 0.3021(7) 0.2542(7) 0.130(4) Uani 1 1 d . . . . .
H04A H 0.913600 0.322917 0.298973 0.195 Uiso 1 1 calc R U . . .
H04B H 0.836217 0.328123 0.242834 0.195 Uiso 1 1 calc R U . . .
H04C H 0.903015 0.304593 0.223960 0.195 Uiso 1 1 calc R U . . .
C042 C 0.2145(7) 0.3644(7) 0.3488(7) 0.148(5) Uani 1 1 d . . . . .
H04L H 0.214537 0.334638 0.379720 0.223 Uiso 1 1 calc R U . . .
H04M H 0.214441 0.413061 0.368098 0.223 Uiso 1 1 calc R U . . .
H04N H 0.259311 0.362583 0.339055 0.223 Uiso 1 1 calc R U . . .
C044 C 0.0793(7) 0.3457(7) 0.3021(7) 0.144(4) Uani 1 1 d . . . . .
H04O H 0.032610 0.334430 0.262942 0.215 Uiso 1 1 calc R U . . .
H04P H 0.085909 0.394539 0.324993 0.215 Uiso 1 1 calc R U . . .
H04Q H 0.077017 0.314142 0.331067 0.215 Uiso 1 1 calc R U . . .
C045 C 0.4964(8) 0.2957(7) 0.9420(6) 0.160(5) Uani 1 1 d . . . . .
H04S H 0.548138 0.309555 0.974259 0.240 Uiso 1 1 d R U . . .
H04R H 0.496068 0.290675 0.897879 0.240 Uiso 1 1 d R U . . .
H04T H 0.467428 0.331905 0.949109 0.240 Uiso 1 1 d R U . . .
O046 O 0.5819(7) 0.6289(7) 0.5058(7) 0.093(4) Uani 0.5 1 d . . P . .
H04D H 0.573228 0.679352 0.519573 0.139 Uiso 0.5 1 d R U P . .
H04E H 0.628819 0.637679 0.495019 0.139 Uiso 0.5 1 d R U P . .
C048 C 0.7903(6) 0.1991(8) 0.1842(5) 0.154(5) Uani 1 1 d . . . . .
H04F H 0.805205 0.221558 0.154019 0.231 Uiso 1 1 calc R U . . .
H04G H 0.742748 0.211543 0.183581 0.231 Uiso 1 1 calc R U . . .
H04H H 0.784385 0.147897 0.170765 0.231 Uiso 1 1 calc R U . . .
C049 C 0.1534(8) 0.3873(6) 0.2438(6) 0.138(4) Uani 1 1 d . . . . .
H04U H 0.194318 0.377229 0.230319 0.207 Uiso 1 1 calc R U . . .
H04V H 0.166146 0.435436 0.270059 0.207 Uiso 1 1 calc R U . . .
H04W H 0.107345 0.382556 0.204939 0.207 Uiso 1 1 calc R U . . .
C04A C 0.5227(7) 0.1828(8) 0.9646(5) 0.149(4) Uani 1 1 d . . . . .
H04X H 0.565439 0.207922 1.004270 0.223 Uiso 1 1 calc R U . . .
H04Y H 0.538769 0.174159 0.928026 0.223 Uiso 1 1 calc R U . . .
H27 H 0.503527 0.137785 0.971396 0.223 Uiso 1 1 calc R U . . .
C11 C 0.0818(8) 0.7446(7) 0.3084(6) 0.108(3) Uani 1 1 d . . . . .
C1 C 0.0517(7) 0.7308(7) 0.2365(5) 0.124(4) Uani 1 1 d . . . . .
H1A H 0.088544 0.712866 0.221007 0.187 Uiso 1 1 calc R U . . .
H1B H 0.041001 0.774576 0.222158 0.187 Uiso 1 1 calc R U . . .
H1C H 0.005417 0.695873 0.218482 0.187 Uiso 1 1 calc R U . . .
C2 C 0.0296(7) 0.7723(6) 0.3343(5) 0.111(4) Uani 1 1 d . . . . .
H2A H -0.014690 0.735943 0.321629 0.166 Uiso 1 1 calc R U . . .
H2B H 0.014493 0.813314 0.316578 0.166 Uiso 1 1 calc R U . . .
H2C H 0.053894 0.786149 0.382043 0.166 Uiso 1 1 calc R U . . .
C3 C 0.1504(8) 0.8086(7) 0.3272(7) 0.148(4) Uani 1 1 d . . . . .
H3A H 0.183821 0.793819 0.305983 0.223 Uiso 1 1 d R U . . .
H3B H 0.178471 0.821850 0.374643 0.223 Uiso 1 1 d R U . . .
H3C H 0.130291 0.849070 0.311533 0.223 Uiso 1 1 d R U . . .
C1AA C 0.2968(8) 0.6727(8) 0.0514(7) 0.168(5) Uani 1 1 d . U . . .
H1AA H 0.336049 0.645283 0.068487 0.252 Uiso 1 1 d R U . . .
H1AB H 0.291069 0.702963 0.087817 0.252 Uiso 1 1 d R U . . .
H1AC H 0.310739 0.701963 0.024807 0.252 Uiso 1 1 d R U . . .
C2AA C 0.2475(9) 0.5917(8) -0.0487(7) 0.168(5) Uani 1 1 d . U . . .
H2AA H 0.255628 0.543333 -0.047426 0.251 Uiso 1 1 d R U . . .
H2AB H 0.293248 0.620643 -0.045546 0.251 Uiso 1 1 d R U . . .
H2AC H 0.206378 0.592013 -0.089856 0.251 Uiso 1 1 d R U . . .
C0AA C 0.1631(8) 0.6551(8) -0.0161(8) 0.179(5) Uani 1 1 d . U . . .
H0AA H 0.165141 0.696389 0.016103 0.269 Uiso 1 1 calc R U . . .
H0AB H 0.117118 0.621466 -0.027394 0.269 Uiso 1 1 calc R U . . .
H0AC H 0.163603 0.669757 -0.055449 0.269 Uiso 1 1 calc R U . . .
C4 C 0.4645(6) 0.4837(6) 0.1146(6) 0.095(2) Uani 1 1 d . . . . .
C9 C 0.4724(8) 0.5546(6) 0.1631(6) 0.127(4) Uani 1 1 d . . . . .
H9A H 0.433129 0.549946 0.180160 0.191 Uiso 1 1 d R U . . .
H9B H 0.521639 0.564636 0.199360 0.191 Uiso 1 1 d R U . . .
H9C H 0.467089 0.593086 0.139860 0.191 Uiso 1 1 d R U . . .

loop_
_atom_site_aniso_label
_atom_site_aniso_U_11
_atom_site_aniso_U_22
_atom_site_aniso_U_33
_atom_site_aniso_U_23
_atom_site_aniso_U_13
_atom_site_aniso_U_12
Zn01 0.184(3) 0.378(5) 0.0677(14) 0.100(2) 0.0777(16) 0.215(3)
Zn02 0.0604(19) 0.089(2) 0.0563(13) -0.0016(18) 0.0202(13) 0.0172(16)
N003 0.058(4) 0.088(5) 0.052(3) 0.020(3) 0.026(3) 0.019(3)
N004 0.057(4) 0.077(5) 0.049(2) 0.013(3) 0.020(2) 0.016(3)
N005 0.067(4) 0.102(6) 0.046(3) 0.019(3) 0.024(3) 0.030(4)
N006 0.066(4) 0.080(5) 0.056(2) 0.006(3) 0.022(2) 0.012(4)
N008 0.075(4) 0.080(5) 0.051(3) 0.022(3) 0.032(3) 0.031(4)
N009 0.061(4) 0.109(6) 0.056(3) 0.011(4) 0.018(3) 0.026(4)
N00A 0.072(4) 0.100(6) 0.059(3) 0.005(4) 0.023(3) 0.022(4)
N00B 0.069(4) 0.105(5) 0.057(2) 0.000(3) 0.020(3) 0.024(4)
C00C 0.058(3) 0.076(5) 0.047(3) 0.015(3) 0.0197(19) 0.013(3)
C00D 0.062(3) 0.063(5) 0.050(2) 0.017(3) 0.022(2) 0.008(3)
C00E 0.063(3) 0.069(5) 0.049(2) 0.015(3) 0.022(2) 0.013(3)
C00F 0.055(4) 0.056(5) 0.051(2) 0.007(3) 0.020(3) 0.001(3)
C00G 0.053(4) 0.070(5) 0.057(3) 0.010(3) 0.018(3) 0.004(3)
C00H 0.057(4) 0.056(4) 0.056(4) 0.003(3) 0.018(3) -0.004(3)
C00I 0.064(3) 0.081(6) 0.043(3) 0.018(3) 0.021(2) 0.006(3)
C00J 0.064(4) 0.079(4) 0.059(3) 0.023(3) 0.031(2) 0.015(3)
C00K 0.058(4) 0.080(6) 0.050(2) 0.016(3) 0.023(3) 0.016(4)
C00L 0.061(4) 0.070(4) 0.060(3) 0.020(3) 0.024(2) 0.011(3)
C00M 0.060(4) 0.097(6) 0.049(3) 0.014(3) 0.022(3) 0.023(4)
C00N 0.054(4) 0.074(5) 0.048(3) 0.006(3) 0.012(3) 0.007(3)
C00O 0.069(4) 0.081(6) 0.057(3) 0.013(4) 0.023(3) 0.015(4)
C00P 0.063(3) 0.089(6) 0.050(3) 0.016(3) 0.030(2) 0.026(3)
C00Q 0.063(4) 0.071(5) 0.059(2) 0.005(3) 0.022(2) 0.002(3)
C00R 0.080(5) 0.081(5) 0.050(4) 0.004(3) 0.017(3) 0.021(4)
C00S 0.061(4) 0.080(4) 0.062(4) 0.015(3) 0.024(3) 0.012(3)
C00T 0.060(3) 0.077(4) 0.062(3) 0.018(3) 0.024(2) 0.011(3)
C00U 0.068(4) 0.065(5) 0.056(2) 0.012(3) 0.026(3) 0.014(4)
C00V 0.076(5) 0.081(6) 0.059(3) 0.021(4) 0.033(3) 0.030(4)
C00W 0.062(4) 0.077(6) 0.058(2) 0.017(3) 0.028(2) 0.014(3)
C00X 0.056(4) 0.083(6) 0.058(3) 0.016(4) 0.025(3) 0.015(4)
C00Y 0.063(4) 0.066(5) 0.045(3) 0.004(3) 0.015(3) 0.013(4)
C00Z 0.059(3) 0.076(4) 0.072(3) 0.030(3) 0.023(2) 0.009(3)
C010 0.062(3) 0.073(5) 0.049(3) 0.016(3) 0.020(3) 0.012(3)
C011 0.063(4) 0.085(6) 0.049(3) 0.018(3) 0.025(3) 0.020(4)
C012 0.053(4) 0.081(6) 0.054(3) 0.017(3) 0.024(3) 0.011(3)
C013 0.061(3) 0.078(5) 0.055(2) 0.021(3) 0.027(2) 0.026(3)
C014 0.066(3) 0.073(5) 0.056(2) 0.016(3) 0.027(2) 0.014(3)
C015 0.065(4) 0.053(4) 0.064(3) 0.011(3) 0.029(3) -0.001(3)
C016 0.061(4) 0.062(4) 0.060(4) 0.008(3) 0.023(3) 0.002(3)
C017 0.066(4) 0.079(4) 0.051(4) 0.013(3) 0.027(3) 0.016(3)
C018 0.067(3) 0.089(5) 0.055(3) 0.021(3) 0.028(2) 0.015(3)
C019 0.066(4) 0.083(6) 0.052(3) 0.016(4) 0.027(3) 0.020(4)
C01A 0.061(4) 0.074(5) 0.050(2) 0.015(3) 0.022(3) 0.012(3)
C01B 0.069(3) 0.075(5) 0.060(2) 0.014(3) 0.031(2) 0.011(3)
C01C 0.072(5) 0.079(6) 0.058(3) 0.020(4) 0.027(3) 0.016(4)
C01D 0.060(4) 0.088(6) 0.058(2) 0.001(3) 0.021(3) 0.010(4)
C01E 0.064(3) 0.086(4) 0.060(3) 0.018(3) 0.029(2) 0.014(3)
C01F 0.062(3) 0.084(4) 0.060(3) 0.028(3) 0.031(2) 0.017(3)
C01G 0.066(4) 0.065(5) 0.065(3) 0.019(3) 0.036(3) 0.006(3)
C01H 0.057(3) 0.075(5) 0.056(2) 0.018(3) 0.026(2) 0.019(3)
C01I 0.078(5) 0.086(5) 0.073(3) 0.016(3) 0.034(3) 0.004(4)
C01J 0.076(6) 0.087(6) 0.051(4) 0.009(4) 0.024(4) 0.029(4)
C01K 0.063(5) 0.091(6) 0.054(4) 0.004(3) 0.018(3) 0.009(4)
C01L 0.061(3) 0.096(5) 0.060(3) 0.024(4) 0.034(2) 0.018(3)
C01M 0.063(4) 0.080(6) 0.056(2) 0.006(4) 0.022(3) 0.008(4)
C01N 0.058(4) 0.083(6) 0.059(2) 0.006(3) 0.023(3) 0.005(3)
C01O 0.066(4) 0.082(6) 0.057(3) 0.006(4) 0.024(3) 0.008(4)
C01P 0.069(5) 0.091(4) 0.074(4) 0.030(3) 0.032(3) 0.027(4)
C01Q 0.076(5) 0.092(4) 0.069(4) 0.029(3) 0.038(3) 0.027(3)
C01R 0.057(4) 0.086(7) 0.058(4) 0.021(4) 0.024(3) 0.016(4)
C01S 0.075(4) 0.088(4) 0.064(4) 0.016(3) 0.025(3) 0.006(3)
C01T 0.096(6) 0.090(6) 0.077(6) 0.029(5) 0.046(5) 0.031(5)
C01U 0.071(4) 0.086(6) 0.053(3) 0.022(4) 0.028(3) 0.029(4)
C01V 0.066(3) 0.096(5) 0.057(3) 0.014(3) 0.032(2) 0.014(3)
C01W 0.065(3) 0.064(4) 0.049(2) 0.015(3) 0.021(2) 0.007(3)
C01X 0.066(5) 0.078(5) 0.058(4) 0.011(3) 0.021(4) 0.013(4)
C01Y 0.063(3) 0.081(6) 0.045(3) 0.011(3) 0.020(2) 0.008(3)
C01Z 0.066(4) 0.074(4) 0.061(2) 0.008(2) 0.027(2) 0.010(3)
C020 0.067(4) 0.084(6) 0.058(3) 0.018(4) 0.027(3) 0.015(4)
C021 0.105(7) 0.114(6) 0.068(5) 0.033(5) 0.042(5) 0.050(5)
C022 0.060(4) 0.090(7) 0.067(3) 0.007(3) 0.019(3) -0.004(4)
C023 0.065(4) 0.095(5) 0.064(4) 0.016(4) 0.026(3) 0.005(3)
C024 0.061(3) 0.087(5) 0.062(3) 0.012(3) 0.024(2) 0.006(3)
C025 0.063(4) 0.076(5) 0.065(4) 0.010(3) 0.024(4) 0.013(3)
C026 0.061(4) 0.085(5) 0.058(3) 0.021(3) 0.030(2) 0.019(3)
C027 0.068(4) 0.077(4) 0.076(4) 0.033(3) 0.026(3) 0.020(3)
C028 0.067(4) 0.081(6) 0.058(3) 0.005(3) 0.023(3) 0.012(4)
C029 0.057(4) 0.094(6) 0.064(3) 0.009(4) 0.026(3) 0.010(4)
C02A 0.080(6) 0.086(7) 0.058(3) 0.002(4) 0.027(4) 0.010(5)
C02B 0.068(4) 0.107(7) 0.057(2) 0.010(3) 0.025(3) 0.021(4)
C02C 0.069(4) 0.105(5) 0.069(3) 0.017(3) 0.024(3) 0.007(3)
C02D 0.071(4) 0.076(4) 0.070(4) 0.025(3) 0.035(3) 0.016(3)
C02E 0.065(4) 0.081(3) 0.073(4) 0.025(3) 0.034(3) 0.015(3)
C02F 0.060(5) 0.085(5) 0.077(4) 0.012(4) 0.033(4) 0.011(4)
C02G 0.073(5) 0.072(6) 0.062(4) 0.008(4) 0.029(4) 0.006(4)
C02H 0.072(5) 0.061(5) 0.061(5) 0.006(4) 0.026(4) 0.014(4)
C02I 0.076(4) 0.094(4) 0.069(4) 0.019(4) 0.024(3) 0.002(3)
C02J 0.100(6) 0.092(5) 0.066(4) 0.016(3) 0.035(4) 0.005(4)
C02K 0.087(5) 0.081(6) 0.080(6) 0.017(4) 0.048(5) 0.013(5)
C02L 0.052(4) 0.079(5) 0.078(5) 0.005(4) 0.027(4) -0.006(4)
C02M 0.079(4) 0.123(7) 0.059(3) 0.016(4) 0.020(3) 0.003(4)
C02N 0.085(5) 0.089(4) 0.074(3) 0.021(3) 0.037(3) 0.008(3)
C02O 0.063(4) 0.094(5) 0.080(3) 0.024(3) 0.015(2) 0.014(3)
C02P 0.068(4) 0.085(4) 0.053(3) 0.005(3) 0.020(2) -0.005(3)
C02Q 0.084(5) 0.078(5) 0.057(3) 0.004(3) 0.027(3) 0.003(3)
C02R 0.067(3) 0.112(5) 0.074(4) 0.023(4) 0.033(3) 0.012(4)
C02S 0.068(5) 0.125(6) 0.068(4) 0.012(4) 0.030(3) 0.010(4)
C02T 0.075(4) 0.097(5) 0.081(5) 0.028(3) 0.028(3) 0.028(4)
C02U 0.086(7) 0.084(4) 0.069(6) 0.001(4) 0.028(5) -0.008(4)
C02V 0.080(4) 0.081(4) 0.057(3) 0.007(3) 0.027(3) 0.006(3)
C02W 0.107(8) 0.089(4) 0.069(6) 0.016(4) 0.036(5) 0.000(4)
C02X 0.088(6) 0.083(6) 0.055(4) 0.000(4) 0.024(4) 0.020(4)
C02Y 0.076(4) 0.077(5) 0.076(4) 0.010(3) 0.034(3) 0.004(3)
C02Z 0.052(5) 0.106(7) 0.068(4) 0.010(5) 0.013(4) -0.012(5)
C030 0.083(5) 0.086(4) 0.101(5) 0.012(3) 0.044(4) 0.019(4)
C031 0.082(5) 0.117(8) 0.060(3) 0.015(4) 0.028(3) 0.036(5)
C032 0.066(5) 0.115(7) 0.094(7) 0.035(6) 0.022(4) 0.024(5)
C034 0.086(5) 0.091(7) 0.066(4) 0.009(5) 0.014(3) -0.010(5)
C035 0.065(6) 0.140(8) 0.073(4) 0.014(5) 0.032(4) -0.002(6)
C036 0.098(7) 0.091(5) 0.095(7) 0.027(4) 0.025(5) 0.025(5)
C037 0.077(6) 0.095(6) 0.085(6) 0.026(5) 0.038(5) 0.011(5)
C038 0.103(7) 0.102(6) 0.064(6) 0.004(4) 0.019(5) 0.014(5)
C039 0.118(8) 0.081(6) 0.070(6) -0.007(5) 0.013(5) -0.026(5)
C03A 0.078(4) 0.092(7) 0.084(6) 0.007(5) 0.032(4) -0.003(4)
C03B 0.086(5) 0.106(8) 0.103(7) 0.038(6) 0.007(4) 0.020(5)
C03C 0.079(6) 0.125(8) 0.053(4) 0.003(5) 0.024(4) -0.010(5)
C03D 0.072(5) 0.111(7) 0.057(5) 0.018(5) 0.013(3) 0.006(5)
C03E 0.098(5) 0.086(5) 0.071(4) 0.002(3) 0.019(3) -0.001(3)
C03F 0.061(6) 0.092(5) 0.133(9) 0.022(5) 0.016(5) 0.003(4)
C03G 0.085(7) 0.129(9) 0.063(4) 0.019(5) 0.026(4) 0.030(6)
C03I 0.109(6) 0.107(5) 0.084(5) 0.022(4) 0.032(4) 0.051(4)
C03J 0.120(8) 0.099(8) 0.065(5) -0.008(4) 0.015(5) 0.010(6)
C03K 0.088(5) 0.133(10) 0.084(7) 0.011(6) 0.013(4) 0.003(5)
C03L 0.069(4) 0.158(9) 0.085(5) 0.037(7) 0.028(5) 0.019(6)
C03M 0.106(6) 0.093(8) 0.105(6) 0.047(5) 0.026(5) -0.003(6)
C03N 0.116(7) 0.124(6) 0.107(6) 0.054(5) 0.032(5) -0.008(4)
C03O 0.080(7) 0.142(10) 0.071(4) 0.026(5) 0.014(4) 0.041(6)
C03P 0.104(6) 0.125(9) 0.095(6) 0.041(6) 0.041(5) 0.054(6)
C03Q 0.100(6) 0.125(10) 0.131(10) 0.040(8) 0.049(6) -0.011(7)
C03T 0.085(5) 0.149(10) 0.092(7) -0.002(6) 0.041(5) -0.018(5)
C03U 0.099(8) 0.113(5) 0.108(8) 0.018(5) 0.053(7) -0.006(5)
C03W 0.111(7) 0.166(10) 0.113(8) 0.052(8) 0.071(6) 0.056(8)
C03X 0.159(10) 0.129(9) 0.081(6) 0.022(6) 0.048(7) 0.080(8)
C03Y 0.090(8) 0.233(14) 0.053(4) 0.004(6) 0.015(4) 0.000(8)
C03Z 0.142(8) 0.124(10) 0.158(10) 0.075(7) 0.099(8) 0.062(8)
C040 0.120(6) 0.092(5) 0.134(10) 0.026(6) 0.023(6) 0.048(5)
C041 0.120(9) 0.137(7) 0.186(12) 0.057(7) 0.108(9) 0.032(6)
C042 0.127(7) 0.114(9) 0.145(7) -0.025(6) 0.008(6) 0.022(7)
C044 0.123(7) 0.150(11) 0.172(11) -0.011(9) 0.093(7) 0.028(8)
C045 0.180(11) 0.148(8) 0.093(9) 0.004(7) 0.021(8) -0.066(6)
O046 0.082(8) 0.083(6) 0.105(11) 0.033(7) 0.021(7) 0.020(6)
C048 0.083(6) 0.303(15) 0.061(4) 0.005(7) 0.033(4) 0.004(8)
C049 0.200(13) 0.074(6) 0.153(9) 0.018(7) 0.092(9) 0.008(8)
C04A 0.109(7) 0.228(12) 0.069(7) 0.012(8) -0.011(5) 0.062(8)
C11 0.145(8) 0.121(7) 0.087(5) 0.045(5) 0.057(5) 0.066(5)
C1 0.149(9) 0.184(12) 0.088(5) 0.068(6) 0.067(6) 0.095(8)
C2 0.158(9) 0.118(9) 0.084(7) 0.039(7) 0.059(7) 0.071(7)
C3 0.174(9) 0.112(7) 0.186(12) 0.038(8) 0.091(8) 0.055(6)
C1AA 0.157(8) 0.153(9) 0.157(9) 0.069(7) 0.025(7) -0.050(7)
C2AA 0.212(12) 0.181(11) 0.147(8) 0.074(7) 0.105(8) -0.006(8)
C0AA 0.141(7) 0.174(11) 0.261(13) 0.147(10) 0.079(7) 0.028(7)
C4 0.096(5) 0.095(5) 0.092(5) 0.030(4) 0.034(4) 0.002(4)
C9 0.165(11) 0.092(5) 0.118(7) 0.022(6) 0.054(7) -0.002(7)

loop_
_atom_type_symbol
_atom_type_description
_atom_type_scat_dispersion_real
_atom_type_scat_dispersion_imag
_atom_type_scat_source
C C 0.0181 0.0091 'International Tables Vol C Tables 4.2.6.8 and 6.1.1.4'
H H 0.0000 0.0000 'International Tables Vol C Tables 4.2.6.8 and 6.1.1.4'
N N 0.0311 0.0180 'International Tables Vol C Tables 4.2.6.8 and 6.1.1.4'
O O 0.0492 0.0322 'International Tables Vol C Tables 4.2.6.8 and 6.1.1.4'
Zn Zn -1.5491 0.6778 'International Tables Vol C Tables 4.2.6.8 and 6.1.1.4'

loop_
_geom_angle_atom_site_label_1
_geom_angle_atom_site_label_2
_geom_angle_atom_site_label_3
_geom_angle
_geom_angle_site_symmetry_1
_geom_angle_site_symmetry_3
_geom_angle_publ_flag
N005 Zn01 N005 180.0 . 2_656 ?
N005 Zn01 N008 88.9(3) 2_656 . ?
N005 Zn01 N008 88.9(3) . 2_656 ?
N005 Zn01 N008 91.1(3) . . ?
N005 Zn01 N008 91.1(3) 2_656 2_656 ?
N008 Zn01 N008 180.0 . 2_656 ?
Zn02 Zn02 N009 72.9(4) 2_666 2_666 ?
Zn02 Zn02 N009 77.4(4) 2_666 . ?
Zn02 Zn02 N00B 73.7(4) 2_666 2_666 ?
Zn02 Zn02 N00B 76.6(4) 2_666 . ?
Zn02 Zn02 O046 177.2(5) 2_666 . ?
N009 Zn02 N009 150.29(16) . 2_666 ?
N009 Zn02 N00B 87.8(3) . . ?
N009 Zn02 N00B 85.8(3) . 2_666 ?
N009 Zn02 O046 104.8(4) . . ?
N009 Zn02 O046 104.9(4) 2_666 . ?
N00B Zn02 N009 85.9(3) 2_666 2_666 ?
N00B Zn02 N009 85.4(3) . 2_666 ?
N00B Zn02 N00B 150.29(17) . 2_666 ?
N00B Zn02 O046 104.6(5) 2_666 . ?
N00B Zn02 O046 105.1(4) . . ?
C01R N003 C011 122.0(7) . . ?
C01U N004 C00M 123.1(7) . . ?
C00M N005 Zn01 122.7(5) . . ?
C011 N005 Zn01 125.8(6) . . ?
C011 N005 C00M 111.5(7) . . ?
C02B N006 C02A 122.8(8) . . ?
C01R N008 Zn01 125.0(6) 2_656 . ?
C01R N008 C01U 110.8(7) 2_656 . ?
C01U N008 Zn01 124.2(5) . . ?
Zn02 N009 Zn02 29.71(17) . 2_666 ?
C02A N009 Zn02 124.5(6) 2_666 . ?
C02A N009 Zn02 125.8(6) 2_666 2_666 ?
C031 N009 Zn02 123.7(7) . 2_666 ?
C031 N009 Zn02 122.7(6) . . ?
C031 N009 C02A 108.9(8) . 2_666 ?
C028 N00A C031 121.5(8) . . ?
Zn02 N00B Zn02 29.71(17) . 2_666 ?
C028 N00B Zn02 123.0(6) . 2_666 ?
C028 N00B Zn02 122.9(6) . . ?
C028 N00B C02B 112.3(8) . . ?
C02B N00B Zn02 123.6(6) . . ?
C02B N00B Zn02 120.2(6) . 2_666 ?
C00I C00C C024 119.9(7) . . ?
C01Y C00C C00I 119.3(8) . . ?
C01Y C00C C024 120.5(8) . . ?
C00E C00D H00D 118.4 . . ?
C00E C00D C01W 123.3(8) . . ?
C01W C00D H00D 118.4 . . ?
C00D C00E C01A 119.3(8) . . ?
C00D C00E C01Y 117.8(7) . . ?
C01Y C00E C01A 122.3(8) . . ?
C00Y C00F C019 122.2(8) . . ?
C00Y C00F C01R 131.1(8) . 2_656 ?
C019 C00F C01R 106.7(7) . 2_656 ?
C00N C00G C00T 118.7(7) . . ?
C00X C00G C00N 118.5(8) . . ?
C00X C00G C00T 122.8(8) . . ?
C00R C00H H00H 119.2 . . ?
C016 C00H H00H 119.2 . . ?
C016 C00H C00R 121.7(8) . . ?
C00C C00I H00I 117.4 . . ?
C00C C00I C01W 125.1(7) . . ?
C01W C00I H00I 117.4 . . ?
C026 C00J C00W 123.0(9) . . ?
C026 C00J C02D 119.1(9) . . ?
C02D C00J C00W 117.7(8) . . ?
C012 C00K C011 106.2(7) . . ?
C012 C00K C01A 121.0(8) . . ?
C01A C00K C011 132.7(7) . . ?
C00T C00L H00L 119.7 . . ?
C00Z C00L H00L 119.7 . . ?
C00Z C00L C00T 120.5(9) . . ?
N004 C00M N005 131.0(8) . . ?
N004 C00M C012 121.1(8) . . ?
N005 C00M C012 107.8(7) . . ?
C00G C00N H00N 117.8 . . ?
C01A C00N C00G 124.3(8) . . ?
C01A C00N H00N 117.8 . . ?
C01C C00O C01X 115.8(8) . . ?
C020 C00O C01C 114.9(8) . . ?
C020 C00O C01X 129.0(8) . . ?
C013 C00P H00P 118.5 . . ?
C018 C00P H00P 118.5 . . ?
C018 C00P C013 123.0(8) . . ?
C01C C00Q C01O 118.3(8) . . ?
C01C C00Q C01Z 118.7(8) . . ?
C01O C00Q C01Z 122.9(8) . . ?
C00H C00R C02T 124.6(8) . . ?
C00H C00R C02X 115.7(9) . . ?
C02X C00R C02T 119.4(9) . . ?
C00T C00S H00S 119.4 . . ?
C02E C00S H00S 119.4 . . ?
C02E C00S C00T 121.2(9) . . ?
C00L C00T C00G 121.2(8) . . ?
C00S C00T C00G 119.9(8) . . ?
C00S C00T C00L 118.9(8) . . ?
C00V C00U C00Y 119.5(8) . . ?
C00V C00U C014 119.3(8) . . ?
C00Y C00U C014 121.2(8) . . ?
C00U C00V H00V 117.1 . . ?
C00U C00V C00W 125.7(8) . . ?
C00W C00V H00V 117.1 . . ?
C00V C00W C00J 119.1(8) . . ?
C00V C00W C019 115.3(8) . . ?
C019 C00W C00J 125.4(7) . . ?
C00G C00X H00X 120.6 . . ?
C012 C00X C00G 118.9(8) . . ?
C012 C00X H00X 120.6 . . ?
C00F C00Y H00Y 121.0 . . ?
C00U C00Y C00F 118.0(8) . . ?
C00U C00Y H00Y 121.0 . . ?
C00L C00Z C027 117.3(9) . . ?
C00L C00Z C02O 117.0(9) . . ?
C027 C00Z C02O 125.3(9) . . ?
C014 C010 H010 120.0 . . ?
C018 C010 H010 120.0 . . ?
C018 C010 C014 120.0(8) . . ?
N003 C011 N005 128.0(8) . . ?
N003 C011 C00K 124.6(7) . . ?
N005 C011 C00K 107.2(7) . . ?
C00K C012 C00M 107.1(7) . . ?
C00X C012 C00K 122.2(8) . . ?
C00X C012 C00M 130.6(7) . . ?
C00P C013 C02M 122.0(8) . . ?
C01H C013 C00P 116.9(8) . . ?
C01H C013 C02M 121.1(8) . . ?
C010 C014 C00U 118.6(8) . . ?
C01H C014 C00U 122.7(8) . . ?
C01H C014 C010 118.6(7) . . ?
C01G C015 C016 117.0(7) . . ?
C029 C015 C016 122.8(8) . . ?
C029 C015 C01G 120.2(8) . . ?
C00H C016 C015 118.0(7) . . ?
C00H C016 C02G 121.7(9) . . ?
C02G C016 C015 120.3(8) . . ?
C01E C017 H017 118.7 . . ?
C01E C017 C01S 122.6(9) . . ?
C01S C017 H017 118.7 . . ?
C00P C018 C010 119.4(8) . . ?
C00P C018 C02R 123.6(8) . . ?
C010 C018 C02R 117.0(8) . . ?
C00F C019 C00W 119.2(7) . . ?
C00F C019 C01U 105.7(7) . . ?
C00W C019 C01U 135.2(8) . . ?
C00K C01A C00E 128.4(8) . . ?
C00N C01A C00E 116.4(7) . . ?
C00N C01A C00K 115.0(7) . . ?
C01D C01B C01V 123.8(8) . . ?
C01G C01B C01D 116.1(8) . . ?
C01G C01B C01V 120.2(8) . . ?
C00O C01C H01C 117.3 . . ?
C00Q C01C C00O 125.3(9) . . ?
C00Q C01C H01C 117.3 . . ?
C01B C01D C028 132.3(9) . . ?
C01N C01D C01B 120.2(9) . . ?
C01N C01D C028 107.5(8) . . ?
C017 C01E C01L 117.2(9) . . ?
C017 C01E C02I 124.1(9) . . ?
C01L C01E C02I 118.7(9) . . ?
C01P C01F C026 116.5(9) . . ?
C01P C01F C02C 121.0(9) . . ?
C026 C01F C02C 122.5(9) . . ?
C015 C01G H01G 119.1 . . ?
C01B C01G C015 121.8(8) . . ?
C01B C01G H01G 119.1 . . ?
C013 C01H C014 122.0(8) . . ?
C013 C01H H01H 119.0 . . ?
C014 C01H H01H 119.0 . . ?
C01Z C01I H01I 118.5 . . ?
C01Z C01I C02N 123.0(10) . . ?
C02N C01I H01I 118.5 . . ?
C021 C01J H01J 118.4 . . ?
C021 C01J C025 123.1(9) . . ?
C025 C01J H01J 118.4 . . ?
C02G C01K C02S 121.3(9) . . ?
C02X C01K C02G 115.8(8) . . ?
C02X C01K C02S 122.5(9) . . ?
C01E C01L H01L 119.1 . . ?
C01V C01L C01E 121.7(9) . . ?
C01V C01L H01L 119.1 . . ?
C01O C01M C020 121.4(9) . . ?
C01O C01M C031 131.5(9) . . ?
C020 C01M C031 107.1(8) . . ?
C01D C01N C029 123.6(8) . . ?
C01D C01N C02B 105.4(8) . . ?
C029 C01N C02B 131.0(8) . . ?
C00Q C01O C01M 118.3(8) . . ?
C00Q C01O H01O 120.8 . . ?
C01M C01O H01O 120.8 . . ?
C01F C01P H01P 118.3 . . ?
C01Q C01P C01F 123.5(9) . . ?
C01Q C01P H01P 118.3 . . ?
C01P C01Q C03I 122.5(9) . . ?
C02D C01Q C01P 117.5(9) . . ?
C02D C01Q C03I 119.7(10) . . ?
N003 C01R N008 130.4(8) . 2_656 ?
N003 C01R C00F 121.2(7) . 2_656 ?
N008 C01R C00F 108.4(7) 2_656 2_656 ?
C017 C01S C4 120.8(9) . . ?
C023 C01S C017 118.5(10) . . ?
C023 C01S C4 120.6(10) . . ?
C01X C01T H01T 119.7 . . ?
C01X C01T C021 120.7(9) . . ?
C021 C01T H01T 119.7 . . ?
N004 C01U N008 127.7(7) . . ?
N004 C01U C019 123.6(8) . . ?
N008 C01U C019 108.5(7) . . ?
C01L C01V C01B 117.5(9) . . ?
C023 C01V C01B 125.6(9) . . ?
C023 C01V C01L 116.9(9) . . ?
C00D C01W C02P 120.4(8) . . ?
C00I C01W C00D 113.7(8) . . ?
C00I C01W C02P 125.8(7) . . ?
C01T C01X C00O 119.2(8) . . ?
C01T C01X C02H 120.1(9) . . ?
C02H C01X C00O 120.3(8) . . ?
C00C C01Y C00E 120.7(8) . . ?
C00C C01Y H01Y 119.6 . . ?
C00E C01Y H01Y 119.6 . . ?
C01I C01Z C00Q 122.0(9) . . ?
C01I C01Z C02Q 118.4(9) . . ?
C02Q C01Z C00Q 119.2(8) . . ?
C00O C020 C01M 121.6(8) . . ?
C00O C020 C02A 133.1(8) . 2_666 ?
C01M C020 C02A 105.2(8) . 2_666 ?
C01J C021 C01T 118.2(9) . . ?
C01J C021 C11 123.5(9) . . ?
C01T C021 C11 118.1(9) . . ?
H02P C022 H02R 109.5 . . ?
H02P C022 H02S 109.5 . . ?
H02R C022 H02S 109.5 . . ?
C024 C022 H02P 109.5 . . ?
C024 C022 H02R 109.5 . . ?
C024 C022 H02S 109.5 . . ?
C01S C023 C01V 123.1(10) . . ?
C01S C023 H023 118.5 . . ?
C01V C023 H023 118.5 . . ?
C022 C024 C00C 112.0(7) . . ?
C022 C024 C02L 108.2(8) . . ?
C022 C024 C037 108.3(8) . . ?
C02L C024 C00C 111.9(8) . . ?
C02L C024 C037 106.4(7) . . ?
C037 C024 C00C 109.8(8) . . ?
C01J C025 C02Y 119.8(8) . . ?
C02H C025 C01J 116.1(8) . . ?
C02H C025 C02Y 124.0(9) . . ?
C00J C026 C01F 120.5(9) . . ?
C00J C026 H026 119.7 . . ?
C01F C026 H026 119.7 . . ?
C00Z C027 H027 117.5 . . ?
C00Z C027 C02E 124.9(9) . . ?
C02E C027 H027 117.5 . . ?
N00A C028 N00B 130.4(9) . . ?
N00A C028 C01D 121.9(8) . . ?
N00B C028 C01D 107.5(8) . . ?
C015 C029 C01N 118.1(9) . . ?
C015 C029 H029 121.0 . . ?
C01N C029 H029 121.0 . . ?
N006 C02A N009 126.3(9) . 2_666 ?
N006 C02A C020 125.3(9) . 2_666 ?
N009 C02A C020 108.3(7) 2_666 2_666 ?
N006 C02B N00B 131.7(8) . . ?
N006 C02B C01N 121.1(8) . . ?
N00B C02B C01N 107.1(8) . . ?
C01F C02C C03G 112.0(9) . . ?
C01F C02C C03T 109.1(8) . . ?
C038 C02C C01F 113.5(8) . . ?
C038 C02C C03G 105.9(8) . . ?
C038 C02C C03T 105.2(10) . . ?
C03G C02C C03T 111.0(9) . . ?
C00J C02D H02T 118.6 . . ?
C01Q C02D C00J 122.8(10) . . ?
C01Q C02D H02T 118.6 . . ?
C00S C02E C027 116.8(9) . . ?
C00S C02E C030 121.9(9) . . ?
C027 C02E C030 120.9(9) . . ?
H02A C02F H02B 109.5 . . ?
H02A C02F H02C 109.5 . . ?
H02B C02F H02C 109.5 . . ?
C02Y C02F H02A 109.5 . . ?
C02Y C02F H02B 109.5 . . ?
C02Y C02F H02C 109.5 . . ?
C016 C02G C01K 120.9(9) . . ?
C016 C02G H02G 119.6 . . ?
C01K C02G H02G 119.6 . . ?
C01X C02H H02H 119.2 . . ?
C025 C02H C01X 121.7(9) . . ?
C025 C02H H02H 119.2 . . ?
C01E C02I C02W 113.0(9) . . ?
C01E C02I C02Z 110.0(8) . . ?
C01E C02I C034 112.2(8) . . ?
C02W C02I C02Z 110.2(9) . . ?
C02W C02I C034 105.0(8) . . ?
C034 C02I C02Z 106.0(8) . . ?
C02N C02J H02J 117.0 . . ?
C02N C02J C02V 125.9(10) . . ?
C02V C02J H02J 117.0 . . ?
H02D C02K H02E 109.5 . . ?
H02D C02K H02F 109.5 . . ?
H02E C02K H02F 109.5 . . ?
C02Y C02K H02D 109.5 . . ?
C02Y C02K H02E 109.5 . . ?
C02Y C02K H02F 109.5 . . ?
C024 C02L H02U 109.5 . . ?
C024 C02L H02V 109.5 . . ?
C024 C02L H02W 109.5 . . ?
H02U C02L H02V 109.5 . . ?
H02U C02L H02W 109.5 . . ?
H02V C02L H02W 109.5 . . ?
C03Y C02M C013 116.7(9) . . ?
C03Y C02M C045 105.8(11) . . ?
C03Y C02M C04A 104.8(10) . . ?
C045 C02M C013 112.5(9) . . ?
C04A C02M C013 109.9(10) . . ?
C04A C02M C045 106.4(11) . . ?
C01I C02N C03N 121.7(11) . . ?
C02J C02N C01I 115.5(10) . . ?
C02J C02N C03N 122.6(10) . . ?
C00Z C02O C032 112.8(9) . . ?
C00Z C02O C03O 112.5(8) . . ?
C032 C02O C03O 107.0(8) . . ?
C03F C02O C00Z 108.1(8) . . ?
C03F C02O C032 108.2(8) . . ?
C03F C02O C03O 108.1(10) . . ?
C01W C02P C03C 111.8(7) . . ?
C01W C02P C03D 107.4(8) . . ?
C02U C02P C01W 110.8(8) . . ?
C02U C02P C03C 112.9(8) . . ?
C02U C02P C03D 107.5(8) . . ?
C03C C02P C03D 106.1(8) . . ?
C01Z C02Q H02Q 118.7 . . ?
C02V C02Q C01Z 122.6(10) . . ?
C02V C02Q H02Q 118.7 . . ?
C018 C02R C03U 107.6(8) . . ?
C035 C02R C018 113.0(8) . . ?
C035 C02R C03L 111.1(9) . . ?
C035 C02R C03U 104.6(9) . . ?
C03L C02R C018 112.1(8) . . ?
C03L C02R C03U 108.0(9) . . ?
C01K C02S C041 108.0(9) . . ?
C03W C02S C01K 113.3(9) . . ?
C03W C02S C041 103.5(9) . . ?
C048 C02S C01K 111.6(9) . . ?
C048 C02S C03W 114.1(10) . . ?
C048 C02S C041 105.4(11) . . ?
C00R C02T C036 107.4(8) . . ?
C00R C02T C03B 111.8(9) . . ?
C00R C02T C03Z 110.3(8) . . ?
C036 C02T C03Z 107.1(10) . . ?
C03B C02T C036 110.0(9) . . ?
C03B C02T C03Z 110.0(9) . . ?
C02P C02U H02Y 109.5 . . ?
C02P C02U H 109.5 . . ?
C02P C02U HA 109.5 . . ?
H02Y C02U H 109.5 . . ?
H02Y C02U HA 109.5 . . ?
H C02U HA 109.5 . . ?
C02J C02V C03E 120.6(9) . . ?
C02Q C02V C02J 114.5(10) . . ?
C02Q C02V C03E 124.9(9) . . ?
C02I C02W H02I 109.5 . . ?
C02I C02W H02K 109.5 . . ?
C02I C02W H02L 109.5 . . ?
H02I C02W H02K 109.5 . . ?
H02I C02W H02L 109.5 . . ?
H02K C02W H02L 109.5 . . ?
C00R C02X C01K 123.8(9) . . ?
C00R C02X H02X 118.1 . . ?
C01K C02X H02X 118.1 . . ?
C025 C02Y C02F 110.0(8) . . ?
C02K C02Y C025 111.7(8) . . ?
C02K C02Y C02F 107.1(8) . . ?
C02K C02Y C03A 109.6(9) . . ?
C03A C02Y C025 108.8(8) . . ?
C03A C02Y C02F 109.6(8) . . ?
C02I C02Z H02M 109.5 . . ?
C02I C02Z H02N 109.5 . . ?
C02I C02Z H02O 109.5 . . ?
H02M C02Z H02N 109.5 . . ?
H02M C02Z H02O 109.5 . . ?
H02N C02Z H02O 109.5 . . ?
C02E C030 C042 113.3(9) . . ?
C044 C030 C02E 110.8(10) . . ?
C044 C030 C042 105.2(10) . . ?
C044 C030 C049 113.0(11) . . ?
C049 C030 C02E 113.1(10) . . ?
C049 C030 C042 100.8(11) . . ?
N009 C031 C01M 110.5(8) . . ?
N00A C031 N009 128.6(9) . . ?
N00A C031 C01M 120.9(8) . . ?
C02O C032 H1 109.5 . . ?
C02O C032 HB 109.5 . . ?
C02O C032 HC 109.5 . . ?
H1 C032 HB 109.5 . . ?
H1 C032 HC 109.5 . . ?
HB C032 HC 109.5 . . ?
C02I C034 H03A 109.5 . . ?
C02I C034 H03B 109.5 . . ?
C02I C034 H03C 109.5 . . ?
H03A C034 H03B 109.5 . . ?
H03A C034 H03C 109.5 . . ?
H03B C034 H03C 109.5 . . ?
C02R C035 H2 109.5 . . ?
C02R C035 HD 109.5 . . ?
C02R C035 HE 109.5 . . ?
H2 C035 HD 109.5 . . ?
H2 C035 HE 109.5 . . ?
HD C035 HE 109.5 . . ?
C02T C036 H03D 109.5 . . ?
C02T C036 H03E 109.5 . . ?
C02T C036 H03F 109.5 . . ?
H03D C036 H03E 109.5 . . ?
H03D C036 H03F 109.5 . . ?
H03E C036 H03F 109.5 . . ?
C024 C037 H3 109.5 . . ?
C024 C037 HF 109.5 . . ?
C024 C037 HG 109.5 . . ?
H3 C037 HF 109.5 . . ?
H3 C037 HG 109.5 . . ?
HF C037 HG 109.5 . . ?
C02C C038 H4 109.5 . . ?
C02C C038 HH 109.5 . . ?
C02C C038 HI 109.5 . . ?
H4 C038 HH 109.5 . . ?
H4 C038 HI 109.5 . . ?
HH C038 HI 109.5 . . ?
H03G C039 H03H 109.5 . . ?
H03G C039 H03I 109.5 . . ?
H03H C039 H03I 109.5 . . ?
C03E C039 H03G 109.5 . . ?
C03E C039 H03H 109.5 . . ?
C03E C039 H03I 109.5 . . ?
C02Y C03A H03J 109.5 . . ?
C02Y C03A H03K 109.5 . . ?
C02Y C03A H03L 109.5 . . ?
H03J C03A H03K 109.5 . . ?
H03J C03A H03L 109.5 . . ?
H03K C03A H03L 109.5 . . ?
C02T C03B H03M 109.5 . . ?
C02T C03B H03N 109.5 . . ?
C02T C03B H03O 109.5 . . ?
H03M C03B H03N 109.5 . . ?
H03M C03B H03O 109.5 . . ?
H03N C03B H03O 109.5 . . ?
C02P C03C H5 109.5 . . ?
C02P C03C HJ 109.5 . . ?
C02P C03C HK 109.5 . . ?
H5 C03C HJ 109.5 . . ?
H5 C03C HK 109.5 . . ?
HJ C03C HK 109.5 . . ?
C02P C03D H6 109.5 . . ?
C02P C03D HL 109.5 . . ?
C02P C03D HM 109.5 . . ?
H6 C03D HL 109.5 . . ?
H6 C03D HM 109.5 . . ?
HL C03D HM 109.5 . . ?
C02V C03E C03J 107.3(9) . . ?
C02V C03E C03K 108.9(9) . . ?
C039 C03E C02V 109.9(9) . . ?
C039 C03E C03J 110.5(10) . . ?
C039 C03E C03K 110.9(10) . . ?
C03J C03E C03K 109.1(9) . . ?
C02O C03F H7 109.5 . . ?
C02O C03F HN 109.5 . . ?
C02O C03F HO 109.5 . . ?
H7 C03F HN 109.5 . . ?
H7 C03F HO 109.5 . . ?
HN C03F HO 109.5 . . ?
C02C C03G H8 109.5 . . ?
C02C C03G HP 109.5 . . ?
C02C C03G HQ 109.5 . . ?
H8 C03G HP 109.5 . . ?
H8 C03G HQ 109.5 . . ?
HP C03G HQ 109.5 . . ?
C01Q C03I C03P 113.6(10) . . ?
C01Q C03I C040 108.1(9) . . ?
C03P C03I C040 105.0(10) . . ?
C03X C03I C01Q 110.2(10) . . ?
C03X C03I C03P 107.4(10) . . ?
C03X C03I C040 112.6(11) . . ?
C03E C03J H03P 109.5 . . ?
C03E C03J H03Q 109.5 . . ?
C03E C03J H03R 109.5 . . ?
H03P C03J H03Q 109.5 . . ?
H03P C03J H03R 109.5 . . ?
H03Q C03J H03R 109.5 . . ?
C03E C03K H03S 109.5 . . ?
C03E C03K H03T 109.5 . . ?
C03E C03K H03U 109.5 . . ?
H03S C03K H03T 109.5 . . ?
H03S C03K H03U 109.5 . . ?
H03T C03K H03U 109.5 . . ?
C02R C03L H9 109.5 . . ?
C02R C03L HR 109.5 . . ?
C02R C03L HS 109.5 . . ?
H9 C03L HR 109.5 . . ?
H9 C03L HS 109.5 . . ?
HR C03L HS 109.5 . . ?
H03V C03M H03W 109.5 . . ?
H03V C03M H03X 109.5 . . ?
H03W C03M H03X 109.5 . . ?
C4 C03M H03V 109.5 . . ?
C4 C03M H03W 109.5 . . ?
C4 C03M H03X 109.5 . . ?
C02N C03N C2AA 106.9(11) . . ?
C1AA C03N C02N 112.9(11) . . ?
C1AA C03N C2AA 97.8(11) . . ?
C0AA C03N C02N 114.4(12) . . ?
C0AA C03N C1AA 115.8(14) . . ?
C0AA C03N C2AA 107.1(13) . . ?
C02O C03O H10 109.5 . . ?
C02O C03O HT 109.5 . . ?
C02O C03O HU 109.5 . . ?
H10 C03O HT 109.5 . . ?
H10 C03O HU 109.5 . . ?
HT C03O HU 109.5 . . ?
C03I C03P H11 109.5 . . ?
C03I C03P HV 109.5 . . ?
C03I C03P HW 109.5 . . ?
H11 C03P HV 109.5 . . ?
H11 C03P HW 109.5 . . ?
HV C03P HW 109.5 . . ?
H03Y C03Q HX 109.5 . . ?
H03Y C03Q HY 109.5 . . ?
HX C03Q HY 109.5 . . ?
C4 C03Q H03Y 109.5 . . ?
C4 C03Q HX 109.5 . . ?
C4 C03Q HY 109.5 . . ?
C02C C03T H12 109.5 . . ?
C02C C03T HZ 109.5 . . ?
C02C C03T H16 109.5 . . ?
H12 C03T HZ 109.5 . . ?
H12 C03T H16 109.5 . . ?
HZ C03T H16 109.5 . . ?
C02R C03U H13 109.5 . . ?
C02R C03U H17 109.5 . . ?
C02R C03U H18 109.5 . . ?
H13 C03U H17 109.5 . . ?
H13 C03U H18 109.5 . . ?
H17 C03U H18 109.5 . . ?
C02S C03W H03Z 109.5 . . ?
C02S C03W H19 109.5 . . ?
C02S C03W H20 109.5 . . ?
H03Z C03W H19 109.5 . . ?
H03Z C03W H20 109.5 . . ?
H19 C03W H20 109.5 . . ?
C03I C03X H14 109.5 . . ?
C03I C03X H21 109.5 . . ?
C03I C03X H22 109.5 . . ?
H14 C03X H21 109.5 . . ?
H14 C03X H22 109.5 . . ?
H21 C03X H22 109.5 . . ?
C02M C03Y H15 109.5 . . ?
C02M C03Y H23 109.5 . . ?
C02M C03Y H24 109.5 . . ?
H15 C03Y H23 109.5 . . ?
H15 C03Y H24 109.5 . . ?
H23 C03Y H24 109.5 . . ?
C02T C03Z H03 109.5 . . ?
C02T C03Z H25 109.5 . . ?
C02T C03Z H26 109.5 . . ?
H03 C03Z H25 109.5 . . ?
H03 C03Z H26 109.5 . . ?
H25 C03Z H26 109.5 . . ?
C03I C040 H04I 109.5 . . ?
C03I C040 H04J 109.5 . . ?
C03I C040 H04K 109.5 . . ?
H04I C040 H04J 109.5 . . ?
H04I C040 H04K 109.5 . . ?
H04J C040 H04K 109.5 . . ?
C02S C041 H04A 109.5 . . ?
C02S C041 H04B 109.5 . . ?
C02S C041 H04C 109.5 . . ?
H04A C041 H04B 109.5 . . ?
H04A C041 H04C 109.5 . . ?
H04B C041 H04C 109.5 . . ?
C030 C042 H04L 109.5 . . ?
C030 C042 H04M 109.5 . . ?
C030 C042 H04N 109.5 . . ?
H04L C042 H04M 109.5 . . ?
H04L C042 H04N 109.5 . . ?
H04M C042 H04N 109.5 . . ?
C030 C044 H04O 109.5 . . ?
C030 C044 H04P 109.5 . . ?
C030 C044 H04Q 109.5 . . ?
H04O C044 H04P 109.5 . . ?
H04O C044 H04Q 109.5 . . ?
H04P C044 H04Q 109.5 . . ?
C02M C045 H04S 109.5 . . ?
C02M C045 H04R 109.5 . . ?
C02M C045 H04T 109.4 . . ?
H04S C045 H04R 109.5 . . ?
H04S C045 H04T 109.5 . . ?
H04R C045 H04T 109.5 . . ?
Zn02 O046 H04D 129.1 . . ?
Zn02 O046 H04E 128.0 . . ?
H04D O046 H04E 102.9 . . ?
C02S C048 H04F 109.5 . . ?
C02S C048 H04G 109.5 . . ?
C02S C048 H04H 109.5 . . ?
H04F C048 H04G 109.5 . . ?
H04F C048 H04H 109.5 . . ?
H04G C048 H04H 109.5 . . ?
C030 C049 H04U 109.5 . . ?
C030 C049 H04V 109.5 . . ?
C030 C049 H04W 109.5 . . ?
H04U C049 H04V 109.5 . . ?
H04U C049 H04W 109.5 . . ?
H04V C049 H04W 109.5 . . ?
C02M C04A H04X 109.5 . . ?
C02M C04A H04Y 109.5 . . ?
C02M C04A H27 109.5 . . ?
H04X C04A H04Y 109.5 . . ?
H04X C04A H27 109.5 . . ?
H04Y C04A H27 109.5 . . ?
C021 C11 C3 108.6(11) . . ?
C1 C11 C021 113.1(10) . . ?
C1 C11 C3 101.1(11) . . ?
C2 C11 C021 114.5(10) . . ?
C2 C11 C1 111.9(10) . . ?
C2 C11 C3 106.5(11) . . ?
C11 C1 H1A 109.5 . . ?
C11 C1 H1B 109.5 . . ?
C11 C1 H1C 109.5 . . ?
H1A C1 H1B 109.5 . . ?
H1A C1 H1C 109.5 . . ?
H1B C1 H1C 109.5 . . ?
C11 C2 H2A 109.5 . . ?
C11 C2 H2B 109.5 . . ?
C11 C2 H2C 109.5 . . ?
H2A C2 H2B 109.5 . . ?
H2A C2 H2C 109.5 . . ?
H2B C2 H2C 109.5 . . ?
C11 C3 H3A 109.0 . . ?
C11 C3 H3B 110.5 . . ?
C11 C3 H3C 108.9 . . ?
H3A C3 H3B 109.5 . . ?
H3A C3 H3C 109.5 . . ?
H3B C3 H3C 109.5 . . ?
C03N C1AA H1AA 109.1 . . ?
C03N C1AA H1AB 109.7 . . ?
C03N C1AA H1AC 109.7 . . ?
H1AA C1AA H1AB 109.5 . . ?
H1AA C1AA H1AC 109.5 . . ?
H1AB C1AA H1AC 109.5 . . ?
C03N C2AA H2AA 110.4 . . ?
C03N C2AA H2AB 109.9 . . ?
C03N C2AA H2AC 108.1 . . ?
H2AA C2AA H2AB 109.5 . . ?
H2AA C2AA H2AC 109.5 . . ?
H2AB C2AA H2AC 109.5 . . ?
C03N C0AA H0AA 109.5 . . ?
C03N C0AA H0AB 109.5 . . ?
C03N C0AA H0AC 109.5 . . ?
H0AA C0AA H0AB 109.5 . . ?
H0AA C0AA H0AC 109.5 . . ?
H0AB C0AA H0AC 109.5 . . ?
C01S C4 C03Q 108.8(9) . . ?
C01S C4 C9 109.5(9) . . ?
C03M C4 C01S 114.4(9) . . ?
C03M C4 C03Q 106.1(9) . . ?
C03M C4 C9 109.0(10) . . ?
C9 C4 C03Q 108.8(10) . . ?
C4 C9 H9A 109.0 . . ?
C4 C9 H9B 109.7 . . ?
C4 C9 H9C 109.6 . . ?
H9A C9 H9B 109.5 . . ?
H9A C9 H9C 109.5 . . ?
H9B C9 H9C 109.5 . . ?

loop_
_geom_bond_atom_site_label_1
_geom_bond_atom_site_label_2
_geom_bond_distance
_geom_bond_site_symmetry_2
_geom_bond_publ_flag
Zn01 N005 1.984(7) . ?
Zn01 N005 1.984(7) 2_656 ?
Zn01 N008 1.999(6) . ?
Zn01 N008 1.999(6) 2_656 ?
Zn02 Zn02 1.059(5) 2_666 ?
Zn02 N009 2.042(8) . ?
Zn02 N009 2.085(8) 2_666 ?
Zn02 N00B 2.079(8) 2_666 ?
Zn02 N00B 2.051(8) . ?
Zn02 O046 2.273(14) . ?
N003 C011 1.340(10) . ?
N003 C01R 1.309(10) . ?
N004 C00M 1.324(10) . ?
N004 C01U 1.314(9) . ?
N005 C00M 1.365(10) . ?
N005 C011 1.353(9) . ?
N006 C02A 1.322(11) . ?
N006 C02B 1.316(10) . ?
N008 C01R 1.327(10) 2_656 ?
N008 C01U 1.387(10) . ?
N009 C02A 1.374(11) 2_666 ?
N009 C031 1.363(11) . ?
N00A C028 1.337(11) . ?
N00A C031 1.363(11) . ?
N00B C028 1.342(10) . ?
N00B C02B 1.351(11) . ?
C00C C00I 1.358(11) . ?
C00C C01Y 1.354(10) . ?
C00C C024 1.552(11) . ?
C00D H00D 0.9500 . ?
C00D C00E 1.381(10) . ?
C00D C01W 1.420(10) . ?
C00E C01A 1.489(10) . ?
C00E C01Y 1.415(11) . ?
C00F C00Y 1.406(10) . ?
C00F C019 1.418(11) . ?
C00F C01R 1.476(11) 2_656 ?
C00G C00N 1.437(11) . ?
C00G C00T 1.517(11) . ?
C00G C00X 1.362(11) . ?
C00H H00H 0.9500 . ?
C00H C00R 1.393(11) . ?
C00H C016 1.347(11) . ?
C00I H00I 0.9500 . ?
C00I C01W 1.392(11) . ?
C00J C00W 1.490(11) . ?
C00J C026 1.338(11) . ?
C00J C02D 1.404(12) . ?
C00K C011 1.498(11) . ?
C00K C012 1.398(10) . ?
C00K C01A 1.411(10) . ?
C00L H00L 0.9500 . ?
C00L C00T 1.429(11) . ?
C00L C00Z 1.371(11) . ?
C00M C012 1.465(11) . ?
C00N H00N 0.9500 . ?
C00N C01A 1.356(11) . ?
C00O C01C 1.405(11) . ?
C00O C01X 1.506(12) . ?
C00O C020 1.385(12) . ?
C00P H00P 0.9500 . ?
C00P C013 1.393(11) . ?
C00P C018 1.345(11) . ?
C00Q C01C 1.394(11) . ?
C00Q C01O 1.394(12) . ?
C00Q C01Z 1.498(11) . ?
C00R C02T 1.516(13) . ?
C00R C02X 1.397(12) . ?
C00S H00S 0.9500 . ?
C00S C00T 1.408(12) . ?
C00S C02E 1.380(12) . ?
C00U C00V 1.359(11) . ?
C00U C00Y 1.402(11) . ?
C00U C014 1.513(11) . ?
C00V H00V 0.9500 . ?
C00V C00W 1.404(11) . ?
C00W C019 1.441(11) . ?
C00X H00X 0.9500 . ?
C00X C012 1.363(11) . ?
C00Y H00Y 0.9500 . ?
C00Z C027 1.384(12) . ?
C00Z C02O 1.537(12) . ?
C010 H010 0.9500 . ?
C010 C014 1.399(11) . ?
C010 C018 1.374(11) . ?
C013 C01H 1.371(10) . ?
C013 C02M 1.510(12) . ?
C014 C01H 1.380(11) . ?
C015 C016 1.510(11) . ?
C015 C01G 1.436(11) . ?
C015 C029 1.362(11) . ?
C016 C02G 1.353(11) . ?
C017 H017 0.9500 . ?
C017 C01E 1.374(11) . ?
C017 C01S 1.376(12) . ?
C018 C02R 1.553(12) . ?
C019 C01U 1.452(11) . ?
C01B C01D 1.422(11) . ?
C01B C01G 1.412(11) . ?
C01B C01V 1.471(12) . ?
C01C H01C 0.9500 . ?
C01D C01N 1.382(11) . ?
C01D C028 1.491(12) . ?
C01E C01L 1.412(11) . ?
C01E C02I 1.498(13) . ?
C01F C01P 1.403(12) . ?
C01F C026 1.422(11) . ?
C01F C02C 1.519(13) . ?
C01G H01G 0.9500 . ?
C01H H01H 0.9500 . ?
C01I H01I 0.9500 . ?
C01I C01Z 1.370(12) . ?
C01I C02N 1.375(12) . ?
C01J H01J 0.9500 . ?
C01J C021 1.366(12) . ?
C01J C025 1.397(12) . ?
C01K C02G 1.401(12) . ?
C01K C02S 1.537(12) . ?
C01K C02X 1.397(12) . ?
C01L H01L 0.9500 . ?
C01L C01V 1.400(12) . ?
C01M C01O 1.397(11) . ?
C01M C020 1.415(11) . ?
C01M C031 1.428(12) . ?
C01N C029 1.389(12) . ?
C01N C02B 1.520(11) . ?
C01O H01O 0.9500 . ?
C01P H01P 0.9500 . ?
C01P C01Q 1.348(13) . ?
C01Q C02D 1.347(12) . ?
C01Q C03I 1.523(13) . ?
C01S C023 1.364(12) . ?
C01S C4 1.547(14) . ?
C01T H01T 0.9500 . ?
C01T C01X 1.334(12) . ?
C01T C021 1.409(12) . ?
C01V C023 1.382(12) . ?
C01W C02P 1.508(11) . ?
C01X C02H 1.401(11) . ?
C01Y H01Y 0.9500 . ?
C01Z C02Q 1.409(12) . ?
C020 C02A 1.489(12) 2_666 ?
C021 C11 1.556(14) . ?
C022 H02P 0.9800 . ?
C022 H02R 0.9800 . ?
C022 H02S 0.9800 . ?
C022 C024 1.471(11) . ?
C023 H023 0.9500 . ?
C024 C02L 1.525(11) . ?
C024 C037 1.539(12) . ?
C025 C02H 1.386(11) . ?
C025 C02Y 1.523(12) . ?
C026 H026 0.9500 . ?
C027 H027 0.9500 . ?
C027 C02E 1.389(12) . ?
C029 H029 0.9500 . ?
C02C C038 1.518(13) . ?
C02C C03G 1.526(12) . ?
C02C C03T 1.557(13) . ?
C02D H02T 0.9500 . ?
C02E C030 1.497(13) . ?
C02F H02A 0.9800 . ?
C02F H02B 0.9800 . ?
C02F H02C 0.9800 . ?
C02F C02Y 1.572(12) . ?
C02G H02G 0.9500 . ?
C02H H02H 0.9500 . ?
C02I C02W 1.527(13) . ?
C02I C02Z 1.551(12) . ?
C02I C034 1.545(12) . ?
C02J H02J 0.9500 . ?
C02J C02N 1.365(13) . ?
C02J C02V 1.422(13) . ?
C02K H02D 0.9800 . ?
C02K H02E 0.9800 . ?
C02K H02F 0.9800 . ?
C02K C02Y 1.490(12) . ?
C02L H02U 0.9800 . ?
C02L H02V 0.9800 . ?
C02L H02W 0.9800 . ?
C02M C03Y 1.478(13) . ?
C02M C045 1.510(15) . ?
C02M C04A 1.506(14) . ?
C02N C03N 1.521(14) . ?
C02O C032 1.541(12) . ?
C02O C03F 1.532(13) . ?
C02O C03O 1.546(13) . ?
C02P C02U 1.471(12) . ?
C02P C03C 1.537(11) . ?
C02P C03D 1.558(12) . ?
C02Q H02Q 0.9500 . ?
C02Q C02V 1.359(12) . ?
C02R C035 1.495(12) . ?
C02R C03L 1.535(13) . ?
C02R C03U 1.574(14) . ?
C02S C03W 1.507(13) . ?
C02S C041 1.578(14) . ?
C02S C048 1.432(13) . ?
C02T C036 1.545(13) . ?
C02T C03B 1.527(13) . ?
C02T C03Z 1.568(13) . ?
C02U H02Y 0.9800 . ?
C02U H 0.9800 . ?
C02U HA 0.9800 . ?
C02V C03E 1.557(13) . ?
C02W H02I 0.9800 . ?
C02W H02K 0.9800 . ?
C02W H02L 0.9800 . ?
C02X H02X 0.9500 . ?
C02Y C03A 1.503(12) . ?
C02Z H02M 0.9800 . ?
C02Z H02N 0.9800 . ?
C02Z H02O 0.9800 . ?
C030 C042 1.588(14) . ?
C030 C044 1.451(13) . ?
C030 C049 1.485(14) . ?
C032 H1 0.9800 . ?
C032 HB 0.9800 . ?
C032 HC 0.9800 . ?
C034 H03A 0.9800 . ?
C034 H03B 0.9800 . ?
C034 H03C 0.9800 . ?
C035 H2 0.9800 . ?
C035 HD 0.9800 . ?
C035 HE 0.9800 . ?
C036 H03D 0.9800 . ?
C036 H03E 0.9800 . ?
C036 H03F 0.9800 . ?
C037 H3 0.9800 . ?
C037 HF 0.9800 . ?
C037 HG 0.9800 . ?
C038 H4 0.9800 . ?
C038 HH 0.9800 . ?
C038 HI 0.9800 . ?
C039 H03G 0.9800 . ?
C039 H03H 0.9800 . ?
C039 H03I 0.9800 . ?
C039 C03E 1.509(13) . ?
C03A H03J 0.9800 . ?
C03A H03K 0.9800 . ?
C03A H03L 0.9800 . ?
C03B H03M 0.9800 . ?
C03B H03N 0.9800 . ?
C03B H03O 0.9800 . ?
C03C H5 0.9800 . ?
C03C HJ 0.9800 . ?
C03C HK 0.9800 . ?
C03D H6 0.9800 . ?
C03D HL 0.9800 . ?
C03D HM 0.9800 . ?
C03E C03J 1.563(14) . ?
C03E C03K 1.574(14) . ?
C03F H7 0.9800 . ?
C03F HN 0.9800 . ?
C03F HO 0.9800 . ?
C03G H8 0.9800 . ?
C03G HP 0.9800 . ?
C03G HQ 0.9800 . ?
C03I C03P 1.540(13) . ?
C03I C03X 1.492(14) . ?
C03I C040 1.549(15) . ?
C03J H03P 0.9800 . ?
C03J H03Q 0.9800 . ?
C03J H03R 0.9800 . ?
C03K H03S 0.9800 . ?
C03K H03T 0.9800 . ?
C03K H03U 0.9800 . ?
C03L H9 0.9800 . ?
C03L HR 0.9800 . ?
C03L HS 0.9800 . ?
C03M H03V 0.9800 . ?
C03M H03W 0.9800 . ?
C03M H03X 0.9800 . ?
C03M C4 1.511(13) . ?
C03N C1AA 1.493(16) . ?
C03N C2AA 1.603(17) . ?
C03N C0AA 1.389(16) . ?
C03O H10 0.9800 . ?
C03O HT 0.9800 . ?
C03O HU 0.9800 . ?
C03P H11 0.9800 . ?
C03P HV 0.9800 . ?
C03P HW 0.9800 . ?
C03Q H03Y 0.9800 . ?
C03Q HX 0.9800 . ?
C03Q HY 0.9800 . ?
C03Q C4 1.588(14) . ?
C03T H12 0.9800 . ?
C03T HZ 0.9800 . ?
C03T H16 0.9800 . ?
C03U H13 0.9800 . ?
C03U H17 0.9800 . ?
C03U H18 0.9800 . ?
C03W H03Z 0.9800 . ?
C03W H19 0.9800 . ?
C03W H20 0.9800 . ?
C03X H14 0.9800 . ?
C03X H21 0.9800 . ?
C03X H22 0.9800 . ?
C03Y H15 0.9800 . ?
C03Y H23 0.9800 . ?
C03Y H24 0.9800 . ?
C03Z H03 0.9800 . ?
C03Z H25 0.9800 . ?
C03Z H26 0.9800 . ?
C040 H04I 0.9800 . ?
C040 H04J 0.9800 . ?
C040 H04K 0.9800 . ?
C041 H04A 0.9800 . ?
C041 H04B 0.9800 . ?
C041 H04C 0.9800 . ?
C042 H04L 0.9800 . ?
C042 H04M 0.9800 . ?
C042 H04N 0.9800 . ?
C044 H04O 0.9800 . ?
C044 H04P 0.9800 . ?
C044 H04Q 0.9800 . ?
C045 H04S 0.9801 . ?
C045 H04R 0.9801 . ?
C045 H04T 0.9799 . ?
O046 H04D 1.0364 . ?
O046 H04E 1.0360 . ?
C048 H04F 0.9800 . ?
C048 H04G 0.9800 . ?
C048 H04H 0.9800 . ?
C049 H04U 0.9800 . ?
C049 H04V 0.9800 . ?
C049 H04W 0.9800 . ?
C04A H04X 0.9800 . ?
C04A H04Y 0.9800 . ?
C04A H27 0.9800 . ?
C11 C1 1.472(14) . ?
C11 C2 1.456(14) . ?
C11 C3 1.614(17) . ?
C1 H1A 0.9800 . ?
C1 H1B 0.9800 . ?
C1 H1C 0.9800 . ?
C2 H2A 0.9800 . ?
C2 H2B 0.9800 . ?
C2 H2C 0.9800 . ?
C3 H3A 0.9803 . ?
C3 H3B 0.9800 . ?
C3 H3C 0.9802 . ?
C1AA H1AA 0.9800 . ?
C1AA H1AB 0.9800 . ?
C1AA H1AC 0.9801 . ?
C2AA H2AA 0.9800 . ?
C2AA H2AB 0.9799 . ?
C2AA H2AC 0.9798 . ?
C0AA H0AA 0.9800 . ?
C0AA H0AB 0.9800 . ?
C0AA H0AC 0.9800 . ?
C4 C9 1.573(15) . ?
C9 H9A 0.9799 . ?
C9 H9B 0.9802 . ?
C9 H9C 0.9797 . ?

loop_
_geom_torsion_atom_site_label_1
_geom_torsion_atom_site_label_2
_geom_torsion_atom_site_label_3
_geom_torsion_atom_site_label_4
_geom_torsion
_geom_torsion_site_symmetry_1
_geom_torsion_site_symmetry_2
_geom_torsion_site_symmetry_3
_geom_torsion_site_symmetry_4
_geom_torsion_publ_flag
Zn01 N005 C00M N004 -3.2(16) . . . . ?
Zn01 N005 C00M C012 176.9(6) . . . . ?
Zn01 N005 C011 N003 -1.1(15) . . . . ?
Zn01 N005 C011 C00K -175.8(6) . . . . ?
Zn01 N008 C01U N004 -5.0(14) . . . . ?
Zn01 N008 C01U C019 -179.3(6) . . . . ?
Zn02 N009 C031 N00A 20.4(17) . . . . ?
Zn02 N009 C031 N00A -15.3(17) 2_666 . . . ?
Zn02 N009 C031 C01M -160.4(7) . . . . ?
Zn02 N009 C031 C01M 164.0(7) 2_666 . . . ?
Zn02 N00B C028 N00A 20.8(16) 2_666 . . . ?
Zn02 N00B C028 N00A -14.8(16) . . . . ?
Zn02 N00B C028 C01D -154.7(6) 2_666 . . . ?
Zn02 N00B C028 C01D 169.8(6) . . . . ?
Zn02 N00B C02B N006 -21.5(17) 2_666 . . . ?
Zn02 N00B C02B N006 13.5(17) . . . . ?
Zn02 N00B C02B C01N 154.6(6) 2_666 . . . ?
Zn02 N00B C02B C01N -170.5(6) . . . . ?
N004 C00M C012 C00K -179.7(9) . . . . ?
N004 C00M C012 C00X 2.9(16) . . . . ?
N005 C00M C012 C00K 0.1(11) . . . . ?
N005 C00M C012 C00X -177.2(9) . . . . ?
C00C C00I C01W C00D 0.6(14) . . . . ?
C00C C00I C01W C02P -176.8(9) . . . . ?
C00D C00E C01A C00K 138.8(10) . . . . ?
C00D C00E C01A C00N -46.5(12) . . . . ?
C00D C00E C01Y C00C 1.3(13) . . . . ?
C00D C01W C02P C02U -62.8(11) . . . . ?
C00D C01W C02P C03C 170.3(8) . . . . ?
C00D C01W C02P C03D 54.4(11) . . . . ?
C00E C00D C01W C00I 1.0(13) . . . . ?
C00E C00D C01W C02P 178.5(8) . . . . ?
C00F C019 C01U N004 -174.9(9) . . . . ?
C00F C019 C01U N008 -0.3(11) . . . . ?
C00G C00N C01A C00E -174.1(8) . . . . ?
C00G C00N C01A C00K 1.3(14) . . . . ?
C00G C00X C012 C00K 2.2(14) . . . . ?
C00G C00X C012 C00M 179.2(9) . . . . ?
C00H C00R C02T C036 129.9(10) . . . . ?
C00H C00R C02T C03B -109.4(11) . . . . ?
C00H C00R C02T C03Z 13.4(15) . . . . ?
C00H C00R C02X C01K -0.5(15) . . . . ?
C00H C016 C02G C01K -4.7(14) . . . . ?
C00I C00C C01Y C00E 0.1(14) . . . . ?
C00I C00C C024 C022 -173.6(9) . . . . ?
C00I C00C C024 C02L -52.0(12) . . . . ?
C00I C00C C024 C037 66.0(11) . . . . ?
C00I C01W C02P C02U 114.4(10) . . . . ?
C00I C01W C02P C03C -12.5(14) . . . . ?
C00I C01W C02P C03D -128.4(9) . . . . ?
C00J C00W C019 C00F -173.9(8) . . . . ?
C00J C00W C019 C01U 6.3(18) . . . . ?
C00L C00Z C027 C02E -6.4(14) . . . . ?
C00L C00Z C02O C032 176.2(8) . . . . ?
C00L C00Z C02O C03F 56.6(11) . . . . ?
C00L C00Z C02O C03O -62.6(12) . . . . ?
C00M N004 C01U N008 4.1(16) . . . . ?
C00M N004 C01U C019 177.7(9) . . . . ?
C00M N005 C011 N003 178.1(9) . . . . ?
C00M N005 C011 C00K 3.4(11) . . . . ?
C00N C00G C00T C00L 47.3(12) . . . . ?
C00N C00G C00T C00S -128.5(9) . . . . ?
C00N C00G C00X C012 0.8(13) . . . . ?
C00O C01X C02H C025 -172.4(8) . . . . ?
C00P C013 C01H C014 -0.1(13) . . . . ?
C00P C013 C02M C03Y 1.8(16) . . . . ?
C00P C013 C02M C045 -120.7(11) . . . . ?
C00P C013 C02M C04A 120.9(10) . . . . ?
C00P C018 C02R C035 1.6(15) . . . . ?
C00P C018 C02R C03L 128.0(10) . . . . ?
C00P C018 C02R C03U -113.4(11) . . . . ?
C00Q C01Z C02Q C02V 172.6(9) . . . . ?
C00R C00H C016 C015 177.4(8) . . . . ?
C00R C00H C016 C02G -0.3(14) . . . . ?
C00S C02E C030 C042 0.0(14) . . . . ?
C00S C02E C030 C044 -118.0(11) . . . . ?
C00S C02E C030 C049 113.9(12) . . . . ?
C00T C00G C00N C01A 174.6(8) . . . . ?
C00T C00G C00X C012 -176.3(8) . . . . ?
C00T C00L C00Z C027 6.4(13) . . . . ?
C00T C00L C00Z C02O -179.3(8) . . . . ?
C00T C00S C02E C027 0.0(13) . . . . ?
C00T C00S C02E C030 -173.5(9) . . . . ?
C00U C00V C00W C00J 173.6(9) . . . . ?
C00U C00V C00W C019 -2.1(15) . . . . ?
C00U C014 C01H C013 179.4(8) . . . . ?
C00V C00U C00Y C00F -0.8(13) . . . . ?
C00V C00U C014 C010 49.0(13) . . . . ?
C00V C00U C014 C01H -132.3(10) . . . . ?
C00V C00W C019 C00F 1.6(13) . . . . ?
C00V C00W C019 C01U -178.2(10) . . . . ?
C00W C00J C026 C01F 171.8(7) . . . . ?
C00W C00J C02D C01Q -174.8(8) . . . . ?
C00W C019 C01U N004 4.9(18) . . . . ?
C00W C019 C01U N008 179.5(10) . . . . ?
C00X C00G C00N C01A -2.6(14) . . . . ?
C00X C00G C00T C00L -135.6(9) . . . . ?
C00X C00G C00T C00S 48.6(13) . . . . ?
C00Y C00F C019 C00W -0.8(14) . . . . ?
C00Y C00F C019 C01U 179.0(8) . . . . ?
C00Y C00U C00V C00W 1.8(15) . . . . ?
C00Y C00U C014 C010 -132.7(9) . . . . ?
C00Y C00U C014 C01H 46.1(13) . . . . ?
C00Z C00L C00T C00G -179.5(8) . . . . ?
C00Z C00L C00T C00S -3.7(13) . . . . ?
C00Z C027 C02E C00S 3.2(14) . . . . ?
C00Z C027 C02E C030 176.7(9) . . . . ?
C010 C014 C01H C013 -1.9(14) . . . . ?
C010 C018 C02R C035 -179.1(9) . . . . ?
C010 C018 C02R C03L -52.7(13) . . . . ?
C010 C018 C02R C03U 65.9(11) . . . . ?
C011 N003 C01R N008 -2.6(16) . . . 2_656 ?
C011 N003 C01R C00F 179.4(8) . . . 2_656 ?
C011 N005 C00M N004 177.5(10) . . . . ?
C011 N005 C00M C012 -2.3(11) . . . . ?
C011 C00K C012 C00M 1.8(10) . . . . ?
C011 C00K C012 C00X 179.4(8) . . . . ?
C011 C00K C01A C00E -7.5(17) . . . . ?
C011 C00K C01A C00N 177.8(9) . . . . ?
C012 C00K C011 N003 -178.1(9) . . . . ?
C012 C00K C011 N005 -3.2(11) . . . . ?
C012 C00K C01A C00E 176.4(9) . . . . ?
C012 C00K C01A C00N 1.7(13) . . . . ?
C013 C00P C018 C010 -2.4(15) . . . . ?
C013 C00P C018 C02R 176.9(9) . . . . ?
C014 C00U C00V C00W -179.8(9) . . . . ?
C014 C00U C00Y C00F -179.2(8) . . . . ?
C014 C010 C018 C00P 0.3(14) . . . . ?
C014 C010 C018 C02R -179.0(9) . . . . ?
C015 C016 C02G C01K 177.6(8) . . . . ?
C016 C00H C00R C02T 177.7(9) . . . . ?
C016 C00H C00R C02X 2.9(14) . . . . ?
C016 C015 C01G C01B 177.0(8) . . . . ?
C016 C015 C029 C01N -178.1(8) . . . . ?
C017 C01E C01L C01V -0.1(12) . . . . ?
C017 C01E C02I C02W 126.5(9) . . . . ?
C017 C01E C02I C02Z -109.8(10) . . . . ?
C017 C01E C02I C034 8.0(13) . . . . ?
C017 C01S C023 C01V 0.3(15) . . . . ?
C017 C01S C4 C03M -6.1(15) . . . . ?
C017 C01S C4 C03Q -124.5(10) . . . . ?
C017 C01S C4 C9 116.6(11) . . . . ?
C018 C00P C013 C01H 2.3(14) . . . . ?
C018 C00P C013 C02M -179.6(10) . . . . ?
C018 C010 C014 C00U -179.4(8) . . . . ?
C018 C010 C014 C01H 1.8(14) . . . . ?
C019 C00F C00Y C00U 0.4(13) . . . . ?
C01A C00E C01Y C00C -169.6(8) . . . . ?
C01A C00K C011 N003 5.4(17) . . . . ?
C01A C00K C011 N005 -179.7(10) . . . . ?
C01A C00K C012 C00M 178.8(8) . . . . ?
C01A C00K C012 C00X -3.6(14) . . . . ?
C01B C01D C01N C029 0.1(15) . . . . ?
C01B C01D C01N C02B 179.6(9) . . . . ?
C01B C01D C028 N00A 2.8(17) . . . . ?
C01B C01D C028 N00B 178.8(10) . . . . ?
C01B C01V C023 C01S -177.9(9) . . . . ?
C01C C00O C01X C01T -41.8(14) . . . . ?
C01C C00O C01X C02H 130.6(9) . . . . ?
C01C C00O C020 C01M -0.5(15) . . . . ?
C01C C00O C020 C02A 174.8(10) . . . 2_666 ?
C01C C00Q C01O C01M -4.2(14) . . . . ?
C01C C00Q C01Z C01I 80.3(12) . . . . ?
C01C C00Q C01Z C02Q -92.1(11) . . . . ?
C01D C01B C01G C015 2.4(13) . . . . ?
C01D C01B C01V C01L -91.6(12) . . . . ?
C01D C01B C01V C023 87.5(12) . . . . ?
C01D C01N C029 C015 -0.4(15) . . . . ?
C01D C01N C02B N006 178.9(9) . . . . ?
C01D C01N C02B N00B 2.4(11) . . . . ?
C01E C017 C01S C023 -1.9(14) . . . . ?
C01E C017 C01S C4 -178.9(9) . . . . ?
C01E C01L C01V C01B 177.8(8) . . . . ?
C01E C01L C01V C023 -1.4(13) . . . . ?
C01F C01P C01Q C02D -0.5(14) . . . . ?
C01F C01P C01Q C03I -174.8(9) . . . . ?
C01G C015 C016 C00H -138.0(8) . . . . ?
C01G C015 C016 C02G 39.8(12) . . . . ?
C01G C015 C029 C01N 1.7(13) . . . . ?
C01G C01B C01D C01N -1.1(14) . . . . ?
C01G C01B C01D C028 -179.8(9) . . . . ?
C01G C01B C01V C01L 87.9(10) . . . . ?
C01G C01B C01V C023 -93.0(12) . . . . ?
C01H C013 C02M C03Y 179.9(10) . . . . ?
C01H C013 C02M C045 57.4(14) . . . . ?
C01H C013 C02M C04A -61.0(13) . . . . ?
C01I C01Z C02Q C02V -0.1(14) . . . . ?
C01I C02N C03N C1AA 22.8(18) . . . . ?
C01I C02N C03N C2AA 129.2(11) . . . . ?
C01I C02N C03N C0AA -112.4(15) . . . . ?
C01J C021 C11 C1 -128.3(12) . . . . ?
C01J C021 C11 C2 1.4(19) . . . . ?
C01J C021 C11 C3 120.3(12) . . . . ?
C01J C025 C02H C01X 0.6(14) . . . . ?
C01J C025 C02Y C02F -55.9(12) . . . . ?
C01J C025 C02Y C02K -174.6(9) . . . . ?
C01J C025 C02Y C03A 64.2(12) . . . . ?
C01L C01E C02I C02W -55.9(11) . . . . ?
C01L C01E C02I C02Z 67.8(11) . . . . ?
C01L C01E C02I C034 -174.4(8) . . . . ?
C01L C01V C023 C01S 1.2(14) . . . . ?
C01N C01D C028 N00A -176.0(9) . . . . ?
C01N C01D C028 N00B -0.1(11) . . . . ?
C01O C00Q C01C C00O 2.5(15) . . . . ?
C01O C00Q C01Z C01I -103.0(12) . . . . ?
C01O C00Q C01Z C02Q 84.6(12) . . . . ?
C01O C01M C020 C00O -1.4(15) . . . . ?
C01O C01M C020 C02A -177.8(9) . . . 2_666 ?
C01O C01M C031 N009 179.2(10) . . . . ?
C01O C01M C031 N00A -1.5(19) . . . . ?
C01P C01F C026 C00J 3.9(12) . . . . ?
C01P C01F C02C C038 175.1(9) . . . . ?
C01P C01F C02C C03G 55.3(11) . . . . ?
C01P C01F C02C C03T -68.0(12) . . . . ?
C01P C01Q C02D C00J 1.4(14) . . . . ?
C01P C01Q C03I C03P -11.1(16) . . . . ?
C01P C01Q C03I C03X 109.5(12) . . . . ?
C01P C01Q C03I C040 -127.1(11) . . . . ?
C01R N003 C011 N005 1.7(16) . . . . ?
C01R N003 C011 C00K 175.6(9) . . . . ?
C01R N008 C01U N004 175.3(9) 2_656 . . . ?
C01R N008 C01U C019 1.0(11) 2_656 . . . ?
C01R C00F C00Y C00U 179.6(9) 2_656 . . . ?
C01R C00F C019 C00W 179.8(8) 2_656 . . . ?
C01R C00F C019 C01U -0.3(10) 2_656 . . . ?
C01S C017 C01E C01L 1.7(13) . . . . ?
C01S C017 C01E C02I 179.3(9) . . . . ?
C01T C01X C02H C025 0.0(15) . . . . ?
C01T C021 C11 C1 56.1(17) . . . . ?
C01T C021 C11 C2 -174.1(11) . . . . ?
C01T C021 C11 C3 -55.3(14) . . . . ?
C01U N004 C00M N005 0.4(17) . . . . ?
C01U N004 C00M C012 -179.8(9) . . . . ?
C01V C01B C01D C01N 178.4(9) . . . . ?
C01V C01B C01D C028 -0.3(17) . . . . ?
C01V C01B C01G C015 -177.2(8) . . . . ?
C01W C00D C00E C01A 169.3(8) . . . . ?
C01W C00D C00E C01Y -1.9(13) . . . . ?
C01X C00O C01C C00Q -174.3(9) . . . . ?
C01X C00O C020 C01M 172.9(9) . . . . ?
C01X C00O C020 C02A -11.9(19) . . . 2_666 ?
C01X C01T C021 C01J 3.1(17) . . . . ?
C01X C01T C021 C11 178.9(10) . . . . ?
C01Y C00C C00I C01W -1.1(15) . . . . ?
C01Y C00C C024 C022 13.3(13) . . . . ?
C01Y C00C C024 C02L 135.0(9) . . . . ?
C01Y C00C C024 C037 -107.1(10) . . . . ?
C01Y C00E C01A C00K -50.4(14) . . . . ?
C01Y C00E C01A C00N 124.2(9) . . . . ?
C01Z C00Q C01C C00O 179.3(9) . . . . ?
C01Z C00Q C01O C01M 179.1(9) . . . . ?
C01Z C01I C02N C02J 3.2(15) . . . . ?
C01Z C01I C02N C03N 178.7(10) . . . . ?
C01Z C02Q C02V C02J 2.4(14) . . . . ?
C01Z C02Q C02V C03E -175.5(9) . . . . ?
C020 C00O C01C C00Q 0.0(15) . . . . ?
C020 C00O C01X C01T 144.8(11) . . . . ?
C020 C00O C01X C02H -42.7(15) . . . . ?
C020 C01M C01O C00Q 3.8(14) . . . . ?
C020 C01M C031 N009 0.2(13) . . . . ?
C020 C01M C031 N00A 179.5(10) . . . . ?
C021 C01J C025 C02H 0.7(15) . . . . ?
C021 C01J C025 C02Y -176.3(10) . . . . ?
C021 C01T C01X C00O 170.6(9) . . . . ?
C021 C01T C01X C02H -1.9(16) . . . . ?
C023 C01S C4 C03M 177.0(10) . . . . ?
C023 C01S C4 C03Q 58.5(13) . . . . ?
C023 C01S C4 C9 -60.3(13) . . . . ?
C024 C00C C00I C01W -174.2(9) . . . . ?
C024 C00C C01Y C00E 173.2(8) . . . . ?
C025 C01J C021 C01T -2.5(17) . . . . ?
C025 C01J C021 C11 -178.1(11) . . . . ?
C026 C00J C00W C00V -129.4(10) . . . . ?
C026 C00J C00W C019 45.9(14) . . . . ?
C026 C00J C02D C01Q 0.4(14) . . . . ?
C026 C01F C01P C01Q -2.1(13) . . . . ?
C026 C01F C02C C038 -6.9(13) . . . . ?
C026 C01F C02C C03G -126.8(9) . . . . ?
C026 C01F C02C C03T 110.0(10) . . . . ?
C027 C00Z C02O C032 -10.0(14) . . . . ?
C027 C00Z C02O C03F -129.6(10) . . . . ?
C027 C00Z C02O C03O 111.2(11) . . . . ?
C027 C02E C030 C042 -173.2(10) . . . . ?
C027 C02E C030 C044 68.8(13) . . . . ?
C027 C02E C030 C049 -59.3(13) . . . . ?
C028 N00A C031 N009 -2.4(19) . . . . ?
C028 N00A C031 C01M 178.4(10) . . . . ?
C028 N00B C02B N006 -178.6(11) . . . . ?
C028 N00B C02B C01N -2.6(12) . . . . ?
C028 C01D C01N C029 179.1(9) . . . . ?
C028 C01D C01N C02B -1.4(11) . . . . ?
C029 C015 C016 C00H 41.8(13) . . . . ?
C029 C015 C016 C02G -140.4(9) . . . . ?
C029 C015 C01G C01B -2.8(13) . . . . ?
C029 C01N C02B N006 -1.6(17) . . . . ?
C029 C01N C02B N00B -178.2(10) . . . . ?
C02A N006 C02B N00B 2.1(19) . . . . ?
C02A N006 C02B C01N -173.5(9) . . . . ?
C02A N009 C031 N00A 179.0(11) 2_666 . . . ?
C02A N009 C031 C01M -1.8(13) 2_666 . . . ?
C02B N006 C02A N009 -1.2(17) . . . 2_666 ?
C02B N006 C02A C020 -178.8(10) . . . 2_666 ?
C02B N00B C028 N00A 177.2(10) . . . . ?
C02B N00B C028 C01D 1.7(12) . . . . ?
C02B C01N C029 C015 -179.8(9) . . . . ?
C02C C01F C01P C01Q 176.0(9) . . . . ?
C02C C01F C026 C00J -174.2(8) . . . . ?
C02D C00J C00W C00V 45.6(12) . . . . ?
C02D C00J C00W C019 -139.1(9) . . . . ?
C02D C00J C026 C01F -3.1(13) . . . . ?
C02D C01Q C03I C03P 174.8(9) . . . . ?
C02D C01Q C03I C03X -64.7(14) . . . . ?
C02D C01Q C03I C040 58.7(13) . . . . ?
C02E C00S C00T C00G 176.2(8) . . . . ?
C02E C00S C00T C00L 0.3(13) . . . . ?
C02G C01K C02S C03W 166.2(10) . . . . ?
C02G C01K C02S C041 52.1(12) . . . . ?
C02G C01K C02S C048 -63.3(15) . . . . ?
C02G C01K C02X C00R -4.1(15) . . . . ?
C02H C025 C02Y C02F 127.3(9) . . . . ?
C02H C025 C02Y C02K 8.6(14) . . . . ?
C02H C025 C02Y C03A -112.6(10) . . . . ?
C02I C01E C01L C01V -177.8(8) . . . . ?
C02J C02N C03N C1AA -162.0(12) . . . . ?
C02J C02N C03N C2AA -55.6(15) . . . . ?
C02J C02N C03N C0AA 62.8(18) . . . . ?
C02J C02V C03E C039 -175.6(9) . . . . ?
C02J C02V C03E C03J 64.1(13) . . . . ?
C02J C02V C03E C03K -53.9(13) . . . . ?
C02M C013 C01H C014 -178.2(9) . . . . ?
C02N C01I C01Z C00Q -175.4(9) . . . . ?
C02N C01I C01Z C02Q -2.9(14) . . . . ?
C02N C02J C02V C02Q -2.1(16) . . . . ?
C02N C02J C02V C03E 175.9(10) . . . . ?
C02O C00Z C027 C02E 179.9(9) . . . . ?
C02Q C02V C03E C039 2.2(15) . . . . ?
C02Q C02V C03E C03J -118.1(11) . . . . ?
C02Q C02V C03E C03K 123.9(11) . . . . ?
C02S C01K C02G C016 179.9(9) . . . . ?
C02S C01K C02X C00R -177.3(9) . . . . ?
C02T C00R C02X C01K -175.7(9) . . . . ?
C02V C02J C02N C01I -0.6(16) . . . . ?
C02V C02J C02N C03N -176.1(11) . . . . ?
C02X C00R C02T C036 -55.5(12) . . . . ?
C02X C00R C02T C03B 65.3(12) . . . . ?
C02X C00R C02T C03Z -171.9(10) . . . . ?
C02X C01K C02G C016 6.7(14) . . . . ?
C02X C01K C02S C03W -21.0(15) . . . . ?
C02X C01K C02S C041 -135.0(10) . . . . ?
C02X C01K C02S C048 109.6(13) . . . . ?
C02Y C025 C02H C01X 177.5(9) . . . . ?
C031 N00A C028 N00B -0.7(18) . . . . ?
C031 N00A C028 C01D 174.2(9) . . . . ?
C031 C01M C01O C00Q -175.0(10) . . . . ?
C031 C01M C020 C00O 177.7(9) . . . . ?
C031 C01M C020 C02A 1.3(11) . . . 2_666 ?
C03I C01Q C02D C00J 175.9(9) . . . . ?
C4 C01S C023 C01V 177.3(9) . . . . ?

loop_
_smtbx_masks_void_nr
_smtbx_masks_void_average_x
_smtbx_masks_void_average_y
_smtbx_masks_void_average_z
_smtbx_masks_void_volume
_smtbx_masks_void_count_electrons
_smtbx_masks_void_content
1 0.000 0.000 0.500 2482.9 568.2 '8 H2O,16 C3H6O'
